data_4325453
loop_
_publ_author_name
'K. Geetharani'
'Shubhankar Kumar Bose'
'Satyanarayan Sahoo'
'Babu Varghese'
'Shaikh M. Mobin'
'Sundargopal Ghosh'

_publ_section_title
;
 Cluster Expansion Reactions of Group 6 and 8 Metallaboranes Using
 Transition Metal Carbonyl Compounds of Groups 7-9
;
_journal_name_full 'Inorganic Chemistry'
_journal_page_first 5824
_journal_page_last 5832
_journal_paper_doi 10.1021/ic200802c
_journal_volume 50
_journal_year 2011
_chemical_formula_sum 'C27 H32 B2 Fe3 Mo2 O7 Se2'
_chemical_formula_weight 1007.50
_chemical_name_systematic
;
 ?
;
_space_group_IT_number 14
_symmetry_cell_setting monoclinic
_symmetry_space_group_name_Hall '-P 2ybc'
_symmetry_space_group_name_H-M 'P 1 21/c 1'
_atom_sites_solution_hydrogens geom
_atom_sites_solution_primary direct
_atom_sites_solution_secondary difmap
_audit_creation_method SHELXL-97
_cell_angle_alpha 90.00
_cell_angle_beta 106.675(3)
_cell_angle_gamma 90.00
_cell_formula_units_Z 4
_cell_length_a 12.2619(4)
_cell_length_b 13.3712(3)
_cell_length_c 21.2481(6)
_cell_measurement_reflns_used 29705
_cell_measurement_temperature 150(2)
_cell_measurement_theta_max 32.6115
_cell_measurement_theta_min 3.3211
_cell_volume 3337.26(17)
_computing_cell_refinement 'CrysAlis RED, Oxford Diffraction Ltd.,'
_computing_data_collection 'CrysAlis CCD, Oxford Diffraction Ltd.,'
_computing_data_reduction 'CrysAlis RED, Oxford Diffraction Ltd.,'
_computing_molecular_graphics Ortep3
_computing_publication_material Shelx97
_computing_structure_refinement 'SHELXL-97 (Sheldrick, 1997)'
_computing_structure_solution 'SHELXS-97 (Sheldrick, 1997)'
_diffrn_ambient_temperature 150(2)
_diffrn_detector_area_resol_mean 15.9948
_diffrn_measured_fraction_theta_full 0.998
_diffrn_measured_fraction_theta_max 0.998
_diffrn_measurement_device_type 'OXFORD DIFFRACTION XCALIBUR-S'
_diffrn_measurement_method \w/q-scan
_diffrn_radiation_monochromator graphite
_diffrn_radiation_source 'Enhance (Mo) X-ray Source'
_diffrn_radiation_type MoK\a
_diffrn_radiation_wavelength 0.71073
_diffrn_reflns_av_R_equivalents 0.0190
_diffrn_reflns_av_sigmaI/netI 0.0150
_diffrn_reflns_limit_h_max 14
_diffrn_reflns_limit_h_min -14
_diffrn_reflns_limit_k_max 13
_diffrn_reflns_limit_k_min -15
_diffrn_reflns_limit_l_max 24
_diffrn_reflns_limit_l_min -25
_diffrn_reflns_number 25265
_diffrn_reflns_theta_full 25.00
_diffrn_reflns_theta_max 25.00
_diffrn_reflns_theta_min 3.37
_exptl_absorpt_coefficient_mu 4.226
_exptl_absorpt_correction_T_max 0.5891
_exptl_absorpt_correction_T_min 0.4432
_exptl_absorpt_correction_type multi-scan
_exptl_absorpt_process_details
;
CrysAlis RED, Oxford Diffraction Ltd.,
Version 1.171.31.7 (release 18-10-2006 CrysAlis171 .NET)
(compiled Oct 18 2006,16:28:17)
empirical absorption correction using spherical harmonics,
 implemented in SCALE3 ABSPACK scaling algorithm.
;
_exptl_crystal_colour black
_exptl_crystal_density_diffrn 2.005
_exptl_crystal_description block
_exptl_crystal_F_000 1960
_exptl_crystal_size_max 0.23
_exptl_crystal_size_mid 0.18
_exptl_crystal_size_min 0.14
_refine_diff_density_max 0.343
_refine_diff_density_min -0.370
_refine_diff_density_rms 0.065
_refine_ls_extinction_method none
_refine_ls_goodness_of_fit_ref 1.027
_refine_ls_hydrogen_treatment riding
_refine_ls_matrix_type full
_refine_ls_number_parameters 406
_refine_ls_number_reflns 5867
_refine_ls_number_restraints 0
_refine_ls_restrained_S_all 1.027
_refine_ls_R_factor_all 0.0205
_refine_ls_R_factor_gt 0.0172
_refine_ls_shift/su_max 0.001
_refine_ls_shift/su_mean 0.000
_refine_ls_structure_factor_coef Fsqd
_refine_ls_weighting_details 'calc w=1/[\s^2^(Fo^2^)+(0.0248P)^2^+1.6800P] where P=(Fo^2^+2Fc^2^)/3'
_refine_ls_weighting_scheme calc
_refine_ls_wR_factor_gt 0.0416
_refine_ls_wR_factor_ref 0.0423
_reflns_number_gt 5367
_reflns_number_total 5867
_reflns_threshold_expression >2sigma(I)
_cod_data_source_file ic200802c_si_001_1.cif
_cod_data_source_block iitm030
_cod_original_cell_volume 3337.26(16)
_cod_original_sg_symbol_H-M 'P 21/c'
_cod_database_code 4325453

loop_
_symmetry_equiv_pos_as_xyz
'x, y, z'
'-x, y+1/2, -z+1/2'
'-x, -y, -z'
'x, -y-1/2, z-1/2'

loop_
_atom_site_label
_atom_site_type_symbol
_atom_site_fract_x
_atom_site_fract_y
_atom_site_fract_z
_atom_site_U_iso_or_equiv
_atom_site_adp_type
_atom_site_occupancy
_atom_site_symmetry_multiplicity
_atom_site_calc_flag
_atom_site_refinement_flags
Mo1 Mo 0.380362(15) 0.748848(14) 0.348830(9) 0.01514(5) Uani 1 1 d .
Mo2 Mo 0.202947(15) 0.901817(14) 0.314978(9) 0.01406(5) Uani 1 1 d .
Fe1 Fe 0.32221(3) 0.86079(2) 0.445089(15) 0.01681(7) Uani 1 1 d .
Fe2 Fe 0.14256(3) 0.82674(3) 0.485983(16) 0.02381(8) Uani 1 1 d .
Fe3 Fe 0.18135(3) 0.72995(2) 0.386477(16) 0.01788(8) Uani 1 1 d .
Se1 Se 0.408249(17) 0.927042(16) 0.365390(11) 0.01639(6) Uani 1 1 d .
Se2 Se 0.190010(18) 0.728792(16) 0.274935(11) 0.01867(6) Uani 1 1 d .
O1 O 0.49844(16) 0.80913(15) 0.56665(9) 0.0421(5) Uani 1 1 d .
O2 O 0.31598(16) 1.07130(14) 0.48554(10) 0.0371(5) Uani 1 1 d .
O3 O 0.17413(18) 0.98553(17) 0.58539(10) 0.0490(6) Uani 1 1 d .
O4 O -0.07682(18) 0.74864(19) 0.49454(12) 0.0572(6) Uani 1 1 d .
O5 O 0.27540(17) 0.67395(17) 0.57346(10) 0.0472(5) Uani 1 1 d .
O6 O -0.06815(14) 0.71327(14) 0.33615(9) 0.0334(4) Uani 1 1 d .
O7 O 0.19375(17) 0.52339(15) 0.43440(11) 0.0522(6) Uani 1 1 d .
B1 B 0.3542(2) 0.7052(2) 0.43907(14) 0.0210(5) Uani 1 1 d .
B2 B 0.1517(2) 0.87915(19) 0.39818(13) 0.0185(5) Uani 1 1 d .
C1 C 0.4307(2) 0.82673(19) 0.51825(12) 0.0266(5) Uani 1 1 d .
C2 C 0.31839(19) 0.9895(2) 0.47017(12) 0.0251(5) Uani 1 1 d .
C3 C 0.1616(2) 0.9231(2) 0.54698(13) 0.0333(6) Uani 1 1 d .
C4 C 0.0077(2) 0.7786(2) 0.49060(13) 0.0348(6) Uani 1 1 d .
C5 C 0.2261(2) 0.7333(2) 0.53752(13) 0.0341(6) Uani 1 1 d .
C6 C 0.0282(2) 0.72064(17) 0.35528(12) 0.0235(5) Uani 1 1 d .
C7 C 0.1931(2) 0.6042(2) 0.41656(13) 0.0300(6) Uani 1 1 d .
C8 C 0.55485(19) 0.65996(18) 0.38917(12) 0.0234(5) Uani 1 1 d .
C9 C 0.57137(18) 0.73853(17) 0.34824(12) 0.0202(5) Uani 1 1 d .
C10 C 0.49848(19) 0.72122(17) 0.28355(11) 0.0209(5) Uani 1 1 d .
C11 C 0.4400(2) 0.62951(18) 0.28477(12) 0.0249(5) Uani 1 1 d .
C12 C 0.4736(2) 0.59243(17) 0.35031(13) 0.0272(6) Uani 1 1 d .
C13 C 0.6245(2) 0.6434(2) 0.45942(13) 0.0390(7) Uani 1 1 d .
H13A H 0.6918 0.6032 0.4603 0.059 Uiso 1 1 calc R
H13B H 0.5784 0.6081 0.4832 0.059 Uiso 1 1 calc R
H13C H 0.6487 0.7081 0.4805 0.059 Uiso 1 1 calc R
C14 C 0.6625(2) 0.81733(18) 0.36686(14) 0.0291(6) Uani 1 1 d .
H14A H 0.6773 0.8339 0.4135 0.044 Uiso 1 1 calc R
H14B H 0.6370 0.8774 0.3403 0.044 Uiso 1 1 calc R
H14C H 0.7324 0.7920 0.3590 0.044 Uiso 1 1 calc R
C15 C 0.4920(2) 0.7859(2) 0.22441(13) 0.0333(6) Uani 1 1 d .
H15A H 0.4998 0.8563 0.2377 0.050 Uiso 1 1 calc R
H15B H 0.4184 0.7757 0.1915 0.050 Uiso 1 1 calc R
H15C H 0.5536 0.7676 0.2057 0.050 Uiso 1 1 calc R
C16 C 0.3685(2) 0.5770(2) 0.22429(15) 0.0411(7) Uani 1 1 d .
H16A H 0.4182 0.5422 0.2027 0.062 Uiso 1 1 calc R
H16B H 0.3221 0.6262 0.1940 0.062 Uiso 1 1 calc R
H16C H 0.3186 0.5284 0.2368 0.062 Uiso 1 1 calc R
C17 C 0.4405(3) 0.4942(2) 0.37386(17) 0.0437(8) Uani 1 1 d .
H17A H 0.3690 0.4709 0.3433 0.066 Uiso 1 1 calc R
H17B H 0.4303 0.5029 0.4176 0.066 Uiso 1 1 calc R
H17C H 0.5005 0.4448 0.3760 0.066 Uiso 1 1 calc R
C18 C 0.18774(19) 1.06956(16) 0.28371(12) 0.0218(5) Uani 1 1 d .
C19 C 0.18845(18) 1.01149(17) 0.22751(11) 0.0201(5) Uani 1 1 d .
C20 C 0.08806(19) 0.95267(17) 0.20977(11) 0.0195(5) Uani 1 1 d .
C21 C 0.02616(18) 0.97225(17) 0.25563(11) 0.0200(5) Uani 1 1 d .
C22 C 0.08735(19) 1.04536(17) 0.30136(11) 0.0211(5) Uani 1 1 d .
C23 C 0.2696(2) 1.15211(19) 0.31229(14) 0.0356(7) Uani 1 1 d .
H23A H 0.2473 1.2128 0.2859 0.053 Uiso 1 1 calc R
H23B H 0.3465 1.1323 0.3122 0.053 Uiso 1 1 calc R
H23C H 0.2686 1.1652 0.3575 0.053 Uiso 1 1 calc R
C24 C 0.2732(2) 1.0212(2) 0.18902(14) 0.0340(6) Uani 1 1 d .
H24A H 0.2788 0.9575 0.1673 0.051 Uiso 1 1 calc R
H24B H 0.3479 1.0387 0.2188 0.051 Uiso 1 1 calc R
H24C H 0.2484 1.0738 0.1558 0.051 Uiso 1 1 calc R
C25 C 0.0489(2) 0.88954(19) 0.14890(12) 0.0309(6) Uani 1 1 d .
H25A H 0.0198 0.9329 0.1105 0.046 Uiso 1 1 calc R
H25B H -0.0118 0.8444 0.1529 0.046 Uiso 1 1 calc R
H25C H 0.1130 0.8501 0.1435 0.046 Uiso 1 1 calc R
C26 C -0.0898(2) 0.9327(2) 0.25253(14) 0.0344(6) Uani 1 1 d .
H26A H -0.1480 0.9742 0.2226 0.052 Uiso 1 1 calc R
H26B H -0.1004 0.9343 0.2965 0.052 Uiso 1 1 calc R
H26C H -0.0967 0.8636 0.2364 0.052 Uiso 1 1 calc R
C27 C 0.0472(2) 1.0983(2) 0.35297(14) 0.0349(6) Uani 1 1 d .
H27A H 0.1129 1.1155 0.3902 0.052 Uiso 1 1 calc R
H27B H -0.0043 1.0545 0.3681 0.052 Uiso 1 1 calc R
H27C H 0.0068 1.1596 0.3344 0.052 Uiso 1 1 calc R
H2B H 0.082(2) 0.9100(19) 0.4281(13) 0.033(7) Uiso 1 1 d .
H1B H 0.391(2) 0.6524(17) 0.4793(12) 0.020(6) Uiso 1 1 d .

loop_
_atom_site_aniso_label
_atom_site_aniso_U_11
_atom_site_aniso_U_22
_atom_site_aniso_U_33
_atom_site_aniso_U_23
_atom_site_aniso_U_13
_atom_site_aniso_U_12
Mo1 0.01240(10) 0.01648(10) 0.01548(11) 0.00010(7) 0.00232(7) 0.00246(7)
Mo2 0.01113(10) 0.01595(10) 0.01421(10) -0.00007(7) 0.00219(7) 0.00128(7)
Fe1 0.01251(16) 0.02245(17) 0.01449(17) -0.00136(13) 0.00232(12) -0.00087(12)
Fe2 0.01714(17) 0.0370(2) 0.01818(18) 0.00157(15) 0.00644(13) -0.00187(14)
Fe3 0.01290(16) 0.01966(17) 0.01935(18) 0.00184(13) 0.00187(13) -0.00149(12)
Se1 0.01197(11) 0.01798(11) 0.01894(12) -0.00054(9) 0.00400(9) 0.00013(8)
Se2 0.01631(12) 0.01834(12) 0.01819(12) -0.00276(9) -0.00014(9) 0.00112(8)
O1 0.0324(11) 0.0565(13) 0.0257(11) 0.0067(9) -0.0106(9) -0.0072(9)
O2 0.0452(12) 0.0307(11) 0.0386(12) -0.0148(9) 0.0171(9) -0.0051(8)
O3 0.0549(14) 0.0624(14) 0.0342(12) -0.0181(11) 0.0197(10) -0.0164(11)
O4 0.0290(12) 0.0930(18) 0.0517(14) 0.0085(13) 0.0151(10) -0.0186(11)
O5 0.0381(12) 0.0678(15) 0.0374(12) 0.0266(11) 0.0135(9) 0.0086(10)
O6 0.0151(10) 0.0415(11) 0.0397(11) -0.0058(9) 0.0019(8) -0.0050(7)
O7 0.0390(12) 0.0306(12) 0.0741(17) 0.0247(11) -0.0044(11) -0.0078(9)
B1 0.0167(13) 0.0222(13) 0.0226(14) 0.0013(11) 0.0036(10) -0.0001(10)
B2 0.0123(12) 0.0219(13) 0.0199(14) -0.0018(11) 0.0024(10) 0.0010(10)
C1 0.0206(13) 0.0336(14) 0.0245(14) -0.0006(11) 0.0045(11) -0.0060(10)
C2 0.0185(12) 0.0379(15) 0.0186(13) -0.0034(11) 0.0049(10) -0.0019(10)
C3 0.0238(14) 0.0537(18) 0.0246(15) 0.0017(14) 0.0104(11) -0.0056(12)
C4 0.0274(15) 0.0532(18) 0.0236(15) 0.0023(13) 0.0068(11) -0.0030(12)
C5 0.0255(14) 0.0534(18) 0.0265(15) 0.0060(13) 0.0123(12) -0.0037(12)
C6 0.0235(14) 0.0217(12) 0.0249(13) -0.0017(10) 0.0063(10) -0.0027(9)
C7 0.0167(13) 0.0339(15) 0.0344(15) 0.0052(12) -0.0006(10) -0.0040(10)
C8 0.0187(12) 0.0280(13) 0.0241(13) 0.0046(10) 0.0073(10) 0.0119(9)
C9 0.0149(11) 0.0231(12) 0.0233(13) -0.0015(10) 0.0066(9) 0.0065(9)
C10 0.0195(12) 0.0243(12) 0.0197(13) -0.0006(10) 0.0068(9) 0.0088(9)
C11 0.0206(12) 0.0241(12) 0.0288(14) -0.0092(11) 0.0050(10) 0.0067(9)
C12 0.0236(13) 0.0212(12) 0.0410(16) 0.0031(11) 0.0160(11) 0.0098(10)
C13 0.0292(15) 0.0602(19) 0.0267(15) 0.0125(13) 0.0063(11) 0.0200(13)
C14 0.0179(12) 0.0310(14) 0.0393(16) -0.0076(12) 0.0097(11) 0.0001(10)
C15 0.0381(15) 0.0421(16) 0.0225(14) 0.0065(12) 0.0129(11) 0.0150(12)
C16 0.0287(15) 0.0430(17) 0.0500(19) -0.0250(14) 0.0085(13) 0.0013(12)
C17 0.0474(18) 0.0237(14) 0.069(2) 0.0081(14) 0.0320(16) 0.0086(12)
C18 0.0195(12) 0.0167(11) 0.0248(13) 0.0032(10) -0.0008(10) 0.0039(9)
C19 0.0174(11) 0.0201(11) 0.0225(13) 0.0082(10) 0.0052(9) 0.0043(9)
C20 0.0185(12) 0.0202(11) 0.0161(12) 0.0039(9) -0.0007(9) 0.0055(9)
C21 0.0127(11) 0.0222(12) 0.0230(13) 0.0067(10) 0.0016(9) 0.0051(9)
C22 0.0220(12) 0.0202(12) 0.0191(13) 0.0025(9) 0.0026(9) 0.0101(9)
C23 0.0293(15) 0.0220(13) 0.0459(18) 0.0020(12) -0.0046(12) -0.0021(10)
C24 0.0291(14) 0.0391(16) 0.0383(16) 0.0144(13) 0.0170(12) 0.0055(11)
C25 0.0359(15) 0.0287(14) 0.0218(14) -0.0014(11) -0.0021(11) 0.0053(11)
C26 0.0168(13) 0.0420(16) 0.0421(17) 0.0115(13) 0.0046(11) 0.0015(11)
C27 0.0387(16) 0.0356(15) 0.0304(15) -0.0018(12) 0.0096(12) 0.0190(12)

loop_
_atom_type_symbol
_atom_type_description
_atom_type_scat_dispersion_real
_atom_type_scat_dispersion_imag
_atom_type_scat_source
C C 0.0033 0.0016 'International Tables Vol C Tables 4.2.6.8 and 6.1.1.4'
H H 0.0000 0.0000 'International Tables Vol C Tables 4.2.6.8 and 6.1.1.4'
B B 0.0013 0.0007 'International Tables Vol C Tables 4.2.6.8 and 6.1.1.4'
O O 0.0106 0.0060 'International Tables Vol C Tables 4.2.6.8 and 6.1.1.4'
Se Se -0.0929 2.2259 'International Tables Vol C Tables 4.2.6.8 and 6.1.1.4'
Fe Fe 0.3463 0.8444 'International Tables Vol C Tables 4.2.6.8 and 6.1.1.4'
Mo Mo -1.6832 0.6857 'International Tables Vol C Tables 4.2.6.8 and 6.1.1.4'

loop_
_geom_angle_atom_site_label_1
_geom_angle_atom_site_label_2
_geom_angle_atom_site_label_3
_geom_angle
B1 Mo1 C10 141.85(9)
B1 Mo1 C11 119.47(10)
C10 Mo1 C11 35.66(9)
B1 Mo1 C9 113.54(9)
C10 Mo1 C9 35.69(8)
C11 Mo1 C9 58.66(8)
B1 Mo1 C12 86.72(10)
C10 Mo1 C12 58.96(8)
C11 Mo1 C12 35.05(9)
C9 Mo1 C12 58.16(8)
B1 Mo1 C8 83.70(9)
C10 Mo1 C8 58.79(8)
C11 Mo1 C8 58.13(8)
C9 Mo1 C8 34.79(8)
C12 Mo1 C8 34.71(9)
B1 Mo1 Se1 101.06(7)
C10 Mo1 Se1 99.12(6)
C11 Mo1 Se1 134.42(6)
C9 Mo1 Se1 87.66(6)
C12 Mo1 Se1 144.75(6)
C8 Mo1 Se1 111.37(6)
B1 Mo1 Se2 100.85(7)
C10 Mo1 Se2 104.30(6)
C11 Mo1 Se2 87.22(6)
C9 Mo1 Se2 139.96(6)
C12 Mo1 Se2 106.32(7)
C8 Mo1 Se2 140.90(6)
Se1 Mo1 Se2 105.829(10)
B1 Mo1 Fe1 49.13(7)
C10 Mo1 Fe1 149.88(6)
C11 Mo1 Fe1 168.20(6)
C9 Mo1 Fe1 120.05(6)
C12 Mo1 Fe1 133.27(7)
C8 Mo1 Fe1 113.36(6)
Se1 Mo1 Fe1 54.510(9)
Se2 Mo1 Fe1 97.650(10)
B1 Mo1 Fe3 48.87(7)
C10 Mo1 Fe3 155.62(6)
C11 Mo1 Fe3 123.28(6)
C9 Mo1 Fe3 162.11(6)
C12 Mo1 Fe3 111.92(6)
C8 Mo1 Fe3 128.40(6)
Se1 Mo1 Fe3 98.414(10)
Se2 Mo1 Fe3 54.335(9)
Fe1 Mo1 Fe3 53.778(10)
B1 Mo1 Mo2 96.92(7)
C10 Mo1 Mo2 121.08(6)
C11 Mo1 Mo2 131.86(6)
C9 Mo1 Mo2 135.46(6)
C12 Mo1 Mo2 160.00(7)
C8 Mo1 Mo2 165.13(6)
Se1 Mo1 Mo2 53.863(7)
Se2 Mo1 Mo2 53.681(7)
Fe1 Mo1 Mo2 58.366(8)
Fe3 Mo1 Mo2 58.873(8)
B2 Mo2 C18 111.52(9)
B2 Mo2 C19 143.43(9)
C18 Mo2 C19 35.61(8)
B2 Mo2 C22 84.52(9)
C18 Mo2 C22 35.36(8)
C19 Mo2 C22 58.95(8)
B2 Mo2 C21 93.30(9)
C18 Mo2 C21 58.63(8)
C19 Mo2 C21 58.48(8)
C22 Mo2 C21 35.25(8)
B2 Mo2 C20 127.24(9)
C18 Mo2 C20 58.59(8)
C19 Mo2 C20 35.04(8)
C22 Mo2 C20 58.47(8)
C21 Mo2 C20 34.87(8)
B2 Mo2 Se2 98.82(7)
C18 Mo2 Se2 144.69(6)
C19 Mo2 Se2 109.49(6)
C22 Mo2 Se2 138.52(6)
C21 Mo2 Se2 103.42(6)
C20 Mo2 Se2 88.95(6)
B2 Mo2 Se1 99.92(7)
C18 Mo2 Se1 88.88(6)
C19 Mo2 Se1 95.46(6)
C22 Mo2 Se1 116.53(6)
C21 Mo2 Se1 147.50(6)
C20 Mo2 Se1 128.85(6)
Se2 Mo2 Se1 103.679(9)
B2 Mo2 Fe1 47.34(7)
C18 Mo2 Fe1 116.65(6)
C19 Mo2 Fe1 144.32(6)
C22 Mo2 Fe1 114.12(6)
C21 Mo2 Fe1 138.28(6)
C20 Mo2 Fe1 172.47(5)
Se2 Mo2 Fe1 96.989(10)
Se1 Mo2 Fe1 54.176(9)
B2 Mo2 Fe3 46.89(7)
C18 Mo2 Fe3 158.27(6)
C19 Mo2 Fe3 161.32(6)
C22 Mo2 Fe3 125.92(6)
C21 Mo2 Fe3 113.54(5)
C20 Mo2 Fe3 128.39(6)
Se2 Mo2 Fe3 53.813(9)
Se1 Mo2 Fe3 96.903(10)
Fe1 Mo2 Fe3 53.582(10)
B2 Mo2 Mo1 94.27(7)
C18 Mo2 Mo1 137.45(6)
C19 Mo2 Mo1 121.14(5)
C22 Mo2 Mo1 168.71(6)
C21 Mo2 Mo1 155.89(6)
C20 Mo2 Mo1 129.13(5)
Se2 Mo2 Mo1 52.766(7)
Se1 Mo2 Mo1 52.562(7)
Fe1 Mo2 Mo1 58.406(8)
Fe3 Mo2 Mo1 58.210(8)
C1 Fe1 C2 93.55(11)
C1 Fe1 B2 148.19(11)
C2 Fe1 B2 85.43(10)
C1 Fe1 B1 72.52(11)
C2 Fe1 B1 165.99(11)
B2 Fe1 B1 105.48(10)
C1 Fe1 Se1 109.76(8)
C2 Fe1 Se1 84.86(8)
B2 Fe1 Se1 101.83(7)
B1 Fe1 Se1 101.07(7)
C1 Fe1 Fe3 119.02(8)
C2 Fe1 Fe3 137.27(7)
B2 Fe1 Fe3 52.16(7)
B1 Fe1 Fe3 53.42(7)
Se1 Fe1 Fe3 106.517(15)
C1 Fe1 Fe2 98.81(8)
C2 Fe1 Fe2 88.42(7)
B2 Fe1 Fe2 49.40(7)
B1 Fe1 Fe2 92.12(7)
Se1 Fe1 Fe2 150.968(16)
Fe3 Fe1 Fe2 61.513(13)
C1 Fe1 Mo2 163.57(8)
C2 Fe1 Mo2 93.12(8)
B2 Fe1 Mo2 47.49(7)
B1 Fe1 Mo2 100.73(8)
Se1 Fe1 Mo2 55.979(9)
Fe3 Fe1 Mo2 63.671(11)
Fe2 Fe1 Mo2 96.375(13)
C1 Fe1 Mo1 102.58(8)
C2 Fe1 Mo1 139.63(8)
B2 Fe1 Mo1 98.45(7)
B1 Fe1 Mo1 48.73(7)
Se1 Fe1 Mo1 54.913(9)
Fe3 Fe1 Mo1 63.147(11)
Fe2 Fe1 Mo1 124.367(15)
Mo2 Fe1 Mo1 63.228(9)
C5 Fe2 C3 97.31(13)
C5 Fe2 C4 95.19(12)
C3 Fe2 C4 98.54(12)
C5 Fe2 B2 129.45(11)
C3 Fe2 B2 112.74(11)
C4 Fe2 B2 117.88(11)
C5 Fe2 Fe1 86.35(8)
C3 Fe2 Fe1 99.58(8)
C4 Fe2 Fe1 161.46(9)
B2 Fe2 Fe1 50.40(7)
C5 Fe2 Fe3 86.81(9)
C3 Fe2 Fe3 156.30(8)
C4 Fe2 Fe3 104.34(9)
B2 Fe2 Fe3 50.26(7)
Fe1 Fe2 Fe3 57.237(12)
C5 Fe2 H2B 168.2(9)
C3 Fe2 H2B 89.5(9)
C4 Fe2 H2B 93.3(9)
B2 Fe2 H2B 38.8(9)
Fe1 Fe2 H2B 83.0(9)
Fe3 Fe2 H2B 83.2(9)
C7 Fe3 C6 91.98(11)
C7 Fe3 B2 150.16(12)
C6 Fe3 B2 84.85(10)
C7 Fe3 B1 72.51(11)
C6 Fe3 B1 163.59(11)
B2 Fe3 B1 105.81(10)
C7 Fe3 Se2 108.93(9)
C6 Fe3 Se2 88.46(8)
B2 Fe3 Se2 100.66(7)
B1 Fe3 Se2 101.45(8)
C7 Fe3 Fe1 120.13(8)
C6 Fe3 Fe1 136.15(8)
B2 Fe3 Fe1 52.18(7)
B1 Fe3 Fe1 53.72(7)
Se2 Fe3 Fe1 105.885(15)
C7 Fe3 Fe2 100.91(9)
C6 Fe3 Fe2 85.43(8)
B2 Fe3 Fe2 49.29(7)
B1 Fe3 Fe2 92.13(8)
Se2 Fe3 Fe2 149.721(16)
Fe1 Fe3 Fe2 61.249(13)
C7 Fe3 Mo1 101.56(8)
C6 Fe3 Mo1 143.47(8)
B2 Fe3 Mo1 98.41(7)
B1 Fe3 Mo1 48.73(7)
Se2 Fe3 Mo1 55.091(9)
Fe1 Fe3 Mo1 63.075(11)
Fe2 Fe3 Mo1 124.033(14)
C7 Fe3 Mo2 162.05(9)
C6 Fe3 Mo2 96.16(8)
B2 Fe3 Mo2 47.06(7)
B1 Fe3 Mo2 100.23(7)
Se2 Fe3 Mo2 55.533(9)
Fe1 Fe3 Mo2 62.747(11)
Fe2 Fe3 Mo2 95.675(13)
Mo1 Fe3 Mo2 62.917(8)
Fe1 Se1 Mo1 70.577(10)
Fe1 Se1 Mo2 69.845(10)
Mo1 Se1 Mo2 73.575(8)
Fe3 Se2 Mo1 70.575(11)
Fe3 Se2 Mo2 70.654(10)
Mo1 Se2 Mo2 73.554(8)
Mo1 B1 Fe3 82.40(10)
Mo1 B1 Fe1 82.14(10)
Fe3 B1 Fe1 72.86(9)
Mo1 B1 H1B 138.3(12)
Fe3 B1 H1B 129.3(12)
Fe1 B1 H1B 128.5(12)
Fe2 B2 Fe3 80.45(10)
Fe2 B2 Fe1 80.20(9)
Fe3 B2 Fe1 75.67(9)
Fe2 B2 Mo2 162.13(14)
Fe3 B2 Mo2 86.05(10)
Fe1 B2 Mo2 85.17(9)
Fe2 B2 H2B 55.2(12)
Fe3 B2 H2B 122.9(12)
Fe1 B2 H2B 122.1(12)
Mo2 B2 H2B 142.7(12)
O1 C1 Fe1 176.4(2)
O2 C2 Fe1 179.4(2)
O3 C3 Fe2 179.1(2)
O4 C4 Fe2 178.9(3)
O5 C5 Fe2 175.4(2)
O6 C6 Fe3 178.9(2)
O7 C7 Fe3 176.0(2)
C9 C8 C12 108.4(2)
C9 C8 C13 125.2(2)
C12 C8 C13 125.8(2)
C9 C8 Mo1 71.37(12)
C12 C8 Mo1 72.57(13)
C13 C8 Mo1 128.67(17)
C8 C9 C10 108.1(2)
C8 C9 C14 125.8(2)
C10 C9 C14 125.4(2)
C8 C9 Mo1 73.84(13)
C10 C9 Mo1 70.42(12)
C14 C9 Mo1 128.59(15)
C11 C10 C9 107.6(2)
C11 C10 C15 127.0(2)
C9 C10 C15 125.3(2)
C11 C10 Mo1 73.77(13)
C9 C10 Mo1 73.89(12)
C15 C10 Mo1 121.17(15)
C12 C11 C10 108.2(2)
C12 C11 C16 127.4(2)
C10 C11 C16 124.0(2)
C12 C11 Mo1 73.76(13)
C10 C11 Mo1 70.57(12)
C16 C11 Mo1 127.61(16)
C8 C12 C11 107.8(2)
C8 C12 C17 125.0(3)
C11 C12 C17 126.9(3)
C8 C12 Mo1 72.73(13)
C11 C12 Mo1 71.19(13)
C17 C12 Mo1 126.70(17)
C8 C13 H13A 109.5
C8 C13 H13B 109.5
H13A C13 H13B 109.5
C8 C13 H13C 109.5
H13A C13 H13C 109.5
H13B C13 H13C 109.5
C9 C14 H14A 109.5
C9 C14 H14B 109.5
H14A C14 H14B 109.5
C9 C14 H14C 109.5
H14A C14 H14C 109.5
H14B C14 H14C 109.5
C10 C15 H15A 109.5
C10 C15 H15B 109.5
H15A C15 H15B 109.5
C10 C15 H15C 109.5
H15A C15 H15C 109.5
H15B C15 H15C 109.5
C11 C16 H16A 109.5
C11 C16 H16B 109.5
H16A C16 H16B 109.5
C11 C16 H16C 109.5
H16A C16 H16C 109.5
H16B C16 H16C 109.5
C12 C17 H17A 109.5
C12 C17 H17B 109.5
H17A C17 H17B 109.5
C12 C17 H17C 109.5
H17A C17 H17C 109.5
H17B C17 H17C 109.5
C22 C18 C19 108.1(2)
C22 C18 C23 126.2(2)
C19 C18 C23 125.2(2)
C22 C18 Mo2 73.19(13)
C19 C18 Mo2 72.29(12)
C23 C18 Mo2 127.14(16)
C20 C19 C18 108.12(19)
C20 C19 C24 126.0(2)
C18 C19 C24 125.5(2)
C20 C19 Mo2 74.04(13)
C18 C19 Mo2 72.11(13)
C24 C19 Mo2 125.57(16)
C19 C20 C21 108.0(2)
C19 C20 C25 125.4(2)
C21 C20 C25 126.3(2)
C19 C20 Mo2 70.92(12)
C21 C20 Mo2 72.33(13)
C25 C20 Mo2 127.31(15)
C20 C21 C22 108.2(2)
C20 C21 C26 126.2(2)
C22 C21 C26 125.2(2)
C20 C21 Mo2 72.80(12)
C22 C21 Mo2 71.84(12)
C26 C21 Mo2 126.44(16)
C18 C22 C21 107.5(2)
C18 C22 C27 125.1(2)
C21 C22 C27 126.9(2)
C18 C22 Mo2 71.45(12)
C21 C22 Mo2 72.91(12)
C27 C22 Mo2 127.34(16)
C18 C23 H23A 109.5
C18 C23 H23B 109.5
H23A C23 H23B 109.5
C18 C23 H23C 109.5
H23A C23 H23C 109.5
H23B C23 H23C 109.5
C19 C24 H24A 109.5
C19 C24 H24B 109.5
H24A C24 H24B 109.5
C19 C24 H24C 109.5
H24A C24 H24C 109.5
H24B C24 H24C 109.5
C20 C25 H25A 109.5
C20 C25 H25B 109.5
H25A C25 H25B 109.5
C20 C25 H25C 109.5
H25A C25 H25C 109.5
H25B C25 H25C 109.5
C21 C26 H26A 109.5
C21 C26 H26B 109.5
H26A C26 H26B 109.5
C21 C26 H26C 109.5
H26A C26 H26C 109.5
H26B C26 H26C 109.5
C22 C27 H27A 109.5
C22 C27 H27B 109.5
H27A C27 H27B 109.5
C22 C27 H27C 109.5
H27A C27 H27C 109.5
H27B C27 H27C 109.5

loop_
_geom_bond_atom_site_label_1
_geom_bond_atom_site_label_2
_geom_bond_distance
Mo1 B1 2.115(3)
Mo1 C10 2.304(2)
Mo1 C11 2.346(2)
Mo1 C9 2.350(2)
Mo1 C12 2.380(2)
Mo1 C8 2.382(2)
Mo1 Se1 2.4184(3)
Mo1 Se2 2.4253(3)
Mo1 Fe1 2.7873(4)
Mo1 Fe3 2.7891(4)
Mo1 Mo2 2.9216(3)
Mo2 B2 2.061(3)
Mo2 C18 2.331(2)
Mo2 C19 2.334(2)
Mo2 C22 2.354(2)
Mo2 C21 2.368(2)
Mo2 C20 2.374(2)
Mo2 Se2 2.4544(3)
Mo2 Se1 2.4599(3)
Mo2 Fe1 2.7861(4)
Mo2 Fe3 2.8089(4)
Fe1 C1 1.791(3)
Fe1 C2 1.807(3)
Fe1 B2 2.056(3)
Fe1 B1 2.128(3)
Fe1 Se1 2.4064(4)
Fe1 Fe3 2.5220(4)
Fe1 Fe2 2.6294(4)
Fe2 C5 1.779(3)
Fe2 C3 1.795(3)
Fe2 C4 1.803(3)
Fe2 B2 2.026(3)
Fe2 Fe3 2.6360(5)
Fe2 H2B 1.67(3)
Fe3 C7 1.790(3)
Fe3 C6 1.807(2)
Fe3 B2 2.056(3)
Fe3 B1 2.119(3)
Fe3 Se2 2.4027(4)
O1 C1 1.146(3)
O2 C2 1.144(3)
O3 C3 1.147(3)
O4 C4 1.137(3)
O5 C5 1.146(3)
O6 C6 1.138(3)
O7 C7 1.144(3)
B1 H1B 1.10(2)
B2 H2B 1.27(3)
C8 C9 1.415(3)
C8 C12 1.420(4)
C8 C13 1.509(3)
C9 C10 1.427(3)
C9 C14 1.504(3)
C10 C11 1.425(3)
C10 C15 1.509(3)
C11 C12 1.423(4)
C11 C16 1.506(4)
C12 C17 1.502(4)
C13 H13A 0.9800
C13 H13B 0.9800
C13 H13C 0.9800
C14 H14A 0.9800
C14 H14B 0.9800
C14 H14C 0.9800
C15 H15A 0.9800
C15 H15B 0.9800
C15 H15C 0.9800
C16 H16A 0.9800
C16 H16B 0.9800
C16 H16C 0.9800
C17 H17A 0.9800
C17 H17B 0.9800
C17 H17C 0.9800
C18 C22 1.423(3)
C18 C19 1.426(3)
C18 C23 1.498(3)
C19 C20 1.418(3)
C19 C24 1.502(3)
C20 C21 1.421(3)
C20 C25 1.503(3)
C21 C22 1.430(3)
C21 C26 1.501(3)
C22 C27 1.502(3)
C23 H23A 0.9800
C23 H23B 0.9800
C23 H23C 0.9800
C24 H24A 0.9800
C24 H24B 0.9800
C24 H24C 0.9800
C25 H25A 0.9800
C25 H25B 0.9800
C25 H25C 0.9800
C26 H26A 0.9800
C26 H26B 0.9800
C26 H26C 0.9800
C27 H27A 0.9800
C27 H27B 0.9800
C27 H27C 0.9800

loop_
_geom_torsion_atom_site_label_1
_geom_torsion_atom_site_label_2
_geom_torsion_atom_site_label_3
_geom_torsion_atom_site_label_4
_geom_torsion
B1 Mo1 Mo2 B2 -0.56(10)
C10 Mo1 Mo2 B2 -177.04(10)
C11 Mo1 Mo2 B2 140.16(11)
C9 Mo1 Mo2 B2 -134.73(11)
C12 Mo1 Mo2 B2 98.94(19)
C8 Mo1 Mo2 B2 -92.1(2)
Se1 Mo1 Mo2 B2 -99.23(7)
Se2 Mo1 Mo2 B2 97.84(7)
Fe1 Mo1 Mo2 B2 -32.46(7)
Fe3 Mo1 Mo2 B2 31.51(7)
B1 Mo1 Mo2 C18 128.13(11)
C10 Mo1 Mo2 C18 -48.35(11)
C11 Mo1 Mo2 C18 -91.15(12)
C9 Mo1 Mo2 C18 -6.03(12)
C12 Mo1 Mo2 C18 -132.4(2)
C8 Mo1 Mo2 C18 36.6(2)
Se1 Mo1 Mo2 C18 29.47(9)
Se2 Mo1 Mo2 C18 -133.46(9)
Fe1 Mo1 Mo2 C18 96.23(9)
Fe3 Mo1 Mo2 C18 160.21(9)
B1 Mo1 Mo2 C19 169.85(10)
C10 Mo1 Mo2 C19 -6.63(10)
C11 Mo1 Mo2 C19 -49.43(11)
C9 Mo1 Mo2 C19 35.68(11)
C12 Mo1 Mo2 C19 -90.65(19)
C8 Mo1 Mo2 C19 78.3(2)
Se1 Mo1 Mo2 C19 71.18(7)
Se2 Mo1 Mo2 C19 -91.74(7)
Fe1 Mo1 Mo2 C19 137.95(7)
Fe3 Mo1 Mo2 C19 -158.08(7)
B1 Mo1 Mo2 C22 82.8(3)
C10 Mo1 Mo2 C22 -93.7(3)
C11 Mo1 Mo2 C22 -136.5(3)
C9 Mo1 Mo2 C22 -51.4(3)
C12 Mo1 Mo2 C22 -177.7(3)
C8 Mo1 Mo2 C22 -8.7(4)
Se1 Mo1 Mo2 C22 -15.8(3)
Se2 Mo1 Mo2 C22 -178.8(3)
Fe1 Mo1 Mo2 C22 50.9(3)
Fe3 Mo1 Mo2 C22 114.9(3)
B1 Mo1 Mo2 C21 -108.51(15)
C10 Mo1 Mo2 C21 75.01(15)
C11 Mo1 Mo2 C21 32.21(16)
C9 Mo1 Mo2 C21 117.32(16)
C12 Mo1 Mo2 C21 -9.0(2)
C8 Mo1 Mo2 C21 160.0(3)
Se1 Mo1 Mo2 C21 152.82(14)
Se2 Mo1 Mo2 C21 -10.10(14)
Fe1 Mo1 Mo2 C21 -140.41(14)
Fe3 Mo1 Mo2 C21 -76.44(14)
B1 Mo1 Mo2 C20 -148.03(10)
C10 Mo1 Mo2 C20 35.49(10)
C11 Mo1 Mo2 C20 -7.31(11)
C9 Mo1 Mo2 C20 77.81(11)
C12 Mo1 Mo2 C20 -48.53(19)
C8 Mo1 Mo2 C20 120.5(2)
Se1 Mo1 Mo2 C20 113.31(7)
Se2 Mo1 Mo2 C20 -49.62(7)
Fe1 Mo1 Mo2 C20 -179.93(7)
Fe3 Mo1 Mo2 C20 -115.95(7)
B1 Mo1 Mo2 Se2 -98.41(7)
C10 Mo1 Mo2 Se2 85.11(7)
C11 Mo1 Mo2 Se2 42.31(8)
C9 Mo1 Mo2 Se2 127.43(8)
C12 Mo1 Mo2 Se2 1.09(18)
C8 Mo1 Mo2 Se2 170.1(2)
Se1 Mo1 Mo2 Se2 162.928(12)
Fe1 Mo1 Mo2 Se2 -130.307(12)
Fe3 Mo1 Mo2 Se2 -66.332(11)
B1 Mo1 Mo2 Se1 98.66(7)
C10 Mo1 Mo2 Se1 -77.82(7)
C11 Mo1 Mo2 Se1 -120.62(8)
C9 Mo1 Mo2 Se1 -35.50(8)
C12 Mo1 Mo2 Se1 -161.84(18)
C8 Mo1 Mo2 Se1 7.2(2)
Se2 Mo1 Mo2 Se1 -162.928(12)
Fe1 Mo1 Mo2 Se1 66.765(11)
Fe3 Mo1 Mo2 Se1 130.739(12)
B1 Mo1 Mo2 Fe1 31.90(7)
C10 Mo1 Mo2 Fe1 -144.58(7)
C11 Mo1 Mo2 Fe1 172.62(8)
C9 Mo1 Mo2 Fe1 -102.27(8)
C12 Mo1 Mo2 Fe1 131.40(18)
C8 Mo1 Mo2 Fe1 -59.6(2)
Se1 Mo1 Mo2 Fe1 -66.765(11)
Se2 Mo1 Mo2 Fe1 130.307(12)
Fe3 Mo1 Mo2 Fe1 63.974(11)
B1 Mo1 Mo2 Fe3 -32.08(7)
C10 Mo1 Mo2 Fe3 151.44(7)
C11 Mo1 Mo2 Fe3 108.64(8)
C9 Mo1 Mo2 Fe3 -166.24(8)
C12 Mo1 Mo2 Fe3 67.42(18)
C8 Mo1 Mo2 Fe3 -123.6(2)
Se1 Mo1 Mo2 Fe3 -130.739(12)
Se2 Mo1 Mo2 Fe3 66.332(11)
Fe1 Mo1 Mo2 Fe3 -63.974(11)
B2 Mo2 Fe1 C1 165.3(3)
C18 Mo2 Fe1 C1 -99.3(3)
C19 Mo2 Fe1 C1 -68.7(3)
C22 Mo2 Fe1 C1 -138.4(3)
C21 Mo2 Fe1 C1 -171.1(3)
C20 Mo2 Fe1 C1 -148.5(5)
Se2 Mo2 Fe1 C1 69.7(3)
Se1 Mo2 Fe1 C1 -32.2(3)
Fe3 Mo2 Fe1 C1 103.6(3)
Mo1 Mo2 Fe1 C1 32.0(3)
B2 Mo2 Fe1 C2 -80.91(12)
C18 Mo2 Fe1 C2 14.58(10)
C19 Mo2 Fe1 C2 45.18(12)
C22 Mo2 Fe1 C2 -24.61(10)
C21 Mo2 Fe1 C2 -57.22(11)
C20 Mo2 Fe1 C2 -34.6(4)
Se2 Mo2 Fe1 C2 -176.48(7)
Se1 Mo2 Fe1 C2 81.67(7)
Fe3 Mo2 Fe1 C2 -142.55(7)
Mo1 Mo2 Fe1 C2 145.80(7)
C18 Mo2 Fe1 B2 95.48(12)
C19 Mo2 Fe1 B2 126.09(13)
C22 Mo2 Fe1 B2 56.29(12)
C21 Mo2 Fe1 B2 23.68(13)
C20 Mo2 Fe1 B2 46.3(4)
Se2 Mo2 Fe1 B2 -95.58(10)
Se1 Mo2 Fe1 B2 162.57(10)
Fe3 Mo2 Fe1 B2 -61.64(10)
Mo1 Mo2 Fe1 B2 -133.29(10)
B2 Mo2 Fe1 B1 101.24(12)
C18 Mo2 Fe1 B1 -163.28(10)
C19 Mo2 Fe1 B1 -132.67(12)
C22 Mo2 Fe1 B1 157.53(10)
C21 Mo2 Fe1 B1 124.92(11)
C20 Mo2 Fe1 B1 147.5(4)
Se2 Mo2 Fe1 B1 5.66(7)
Se1 Mo2 Fe1 B1 -96.19(7)
Fe3 Mo2 Fe1 B1 39.60(7)
Mo1 Mo2 Fe1 B1 -32.05(7)
B2 Mo2 Fe1 Se1 -162.57(10)
C18 Mo2 Fe1 Se1 -67.09(7)
C19 Mo2 Fe1 Se1 -36.49(9)
C22 Mo2 Fe1 Se1 -106.28(6)
C21 Mo2 Fe1 Se1 -138.89(8)
C20 Mo2 Fe1 Se1 -116.3(4)
Se2 Mo2 Fe1 Se1 101.849(11)
Fe3 Mo2 Fe1 Se1 135.787(14)
Mo1 Mo2 Fe1 Se1 64.137(9)
B2 Mo2 Fe1 Fe3 61.64(10)
C18 Mo2 Fe1 Fe3 157.12(7)
C19 Mo2 Fe1 Fe3 -172.27(9)
C22 Mo2 Fe1 Fe3 117.93(6)
C21 Mo2 Fe1 Fe3 85.32(8)
C20 Mo2 Fe1 Fe3 107.9(4)
Se2 Mo2 Fe1 Fe3 -33.938(11)
Se1 Mo2 Fe1 Fe3 -135.787(14)
Mo1 Mo2 Fe1 Fe3 -71.650(11)
B2 Mo2 Fe1 Fe2 7.85(10)
C18 Mo2 Fe1 Fe2 103.34(7)
C19 Mo2 Fe1 Fe2 133.94(9)
C22 Mo2 Fe1 Fe2 64.14(7)
C21 Mo2 Fe1 Fe2 31.53(8)
C20 Mo2 Fe1 Fe2 54.1(4)
Se2 Mo2 Fe1 Fe2 -87.727(13)
Se1 Mo2 Fe1 Fe2 170.424(16)
Fe3 Mo2 Fe1 Fe2 -53.789(13)
Mo1 Mo2 Fe1 Fe2 -125.439(14)
B2 Mo2 Fe1 Mo1 133.29(10)
C18 Mo2 Fe1 Mo1 -131.23(6)
C19 Mo2 Fe1 Mo1 -100.62(9)
C22 Mo2 Fe1 Mo1 -170.42(6)
C21 Mo2 Fe1 Mo1 156.97(8)
C20 Mo2 Fe1 Mo1 179.6(4)
Se2 Mo2 Fe1 Mo1 37.712(9)
Se1 Mo2 Fe1 Mo1 -64.137(9)
Fe3 Mo2 Fe1 Mo1 71.650(11)
B1 Mo1 Fe1 C1 52.75(12)
C10 Mo1 Fe1 C1 -72.76(14)
C11 Mo1 Fe1 C1 36.7(3)
C9 Mo1 Fe1 C1 -43.53(10)
C12 Mo1 Fe1 C1 29.46(12)
C8 Mo1 Fe1 C1 -5.12(10)
Se1 Mo1 Fe1 C1 -105.47(8)
Se2 Mo1 Fe1 C1 150.52(8)
Fe3 Mo1 Fe1 C1 116.37(8)
Mo2 Mo1 Fe1 C1 -171.17(8)
B1 Mo1 Fe1 C2 163.88(15)
C10 Mo1 Fe1 C2 38.37(16)
C11 Mo1 Fe1 C2 147.9(3)
C9 Mo1 Fe1 C2 67.60(13)
C12 Mo1 Fe1 C2 140.59(14)
C8 Mo1 Fe1 C2 106.01(13)
Se1 Mo1 Fe1 C2 5.66(12)
Se2 Mo1 Fe1 C2 -98.36(12)
Fe3 Mo1 Fe1 C2 -132.50(12)
Mo2 Mo1 Fe1 C2 -60.04(12)
B1 Mo1 Fe1 B2 -103.22(12)
C10 Mo1 Fe1 B2 131.27(14)
C11 Mo1 Fe1 B2 -119.2(3)
C9 Mo1 Fe1 B2 160.49(10)
C12 Mo1 Fe1 B2 -126.51(11)
C8 Mo1 Fe1 B2 -161.10(10)
Se1 Mo1 Fe1 B2 98.56(7)
Se2 Mo1 Fe1 B2 -5.46(7)
Fe3 Mo1 Fe1 B2 -39.61(7)
Mo2 Mo1 Fe1 B2 32.85(7)
C10 Mo1 Fe1 B1 -125.51(15)
C11 Mo1 Fe1 B1 -16.0(3)
C9 Mo1 Fe1 B1 -96.28(12)
C12 Mo1 Fe1 B1 -23.29(13)
C8 Mo1 Fe1 B1 -57.87(11)
Se1 Mo1 Fe1 B1 -158.22(9)
Se2 Mo1 Fe1 B1 97.76(9)
Fe3 Mo1 Fe1 B1 63.61(9)
Mo2 Mo1 Fe1 B1 136.07(9)
B1 Mo1 Fe1 Se1 158.22(9)
C10 Mo1 Fe1 Se1 32.71(12)
C11 Mo1 Fe1 Se1 142.2(3)
C9 Mo1 Fe1 Se1 61.94(7)
C12 Mo1 Fe1 Se1 134.93(8)
C8 Mo1 Fe1 Se1 100.35(7)
Se2 Mo1 Fe1 Se1 -104.019(11)
Fe3 Mo1 Fe1 Se1 -138.165(14)
Mo2 Mo1 Fe1 Se1 -65.705(9)
B1 Mo1 Fe1 Fe3 -63.61(9)
C10 Mo1 Fe1 Fe3 170.87(11)
C11 Mo1 Fe1 Fe3 -79.6(3)
C9 Mo1 Fe1 Fe3 -159.90(7)
C12 Mo1 Fe1 Fe3 -86.91(8)
C8 Mo1 Fe1 Fe3 -121.49(7)
Se1 Mo1 Fe1 Fe3 138.165(14)
Se2 Mo1 Fe1 Fe3 34.146(12)
Mo2 Mo1 Fe1 Fe3 72.460(11)
B1 Mo1 Fe1 Fe2 -57.28(9)
C10 Mo1 Fe1 Fe2 177.21(11)
C11 Mo1 Fe1 Fe2 -73.3(3)
C9 Mo1 Fe1 Fe2 -153.57(7)
C12 Mo1 Fe1 Fe2 -80.57(9)
C8 Mo1 Fe1 Fe2 -115.16(7)
Se1 Mo1 Fe1 Fe2 144.50(2)
Se2 Mo1 Fe1 Fe2 40.479(19)
Fe3 Mo1 Fe1 Fe2 6.333(15)
Mo2 Mo1 Fe1 Fe2 78.793(17)
B1 Mo1 Fe1 Mo2 -136.07(9)
C10 Mo1 Fe1 Mo2 98.41(11)
C11 Mo1 Fe1 Mo2 -152.1(3)
C9 Mo1 Fe1 Mo2 127.64(7)
C12 Mo1 Fe1 Mo2 -159.37(8)
C8 Mo1 Fe1 Mo2 166.05(7)
Se1 Mo1 Fe1 Mo2 65.705(9)
Se2 Mo1 Fe1 Mo2 -38.313(9)
Fe3 Mo1 Fe1 Mo2 -72.460(11)
C1 Fe1 Fe2 C5 -29.77(12)
C2 Fe1 Fe2 C5 -123.12(12)
B2 Fe1 Fe2 C5 151.54(13)
B1 Fe1 Fe2 C5 42.87(12)
Se1 Fe1 Fe2 C5 160.43(10)
Fe3 Fe1 Fe2 C5 88.56(9)
Mo2 Fe1 Fe2 C5 143.92(9)
Mo1 Fe1 Fe2 C5 82.13(9)
C1 Fe1 Fe2 C3 67.04(12)
C2 Fe1 Fe2 C3 -26.32(12)
B2 Fe1 Fe2 C3 -111.66(13)
B1 Fe1 Fe2 C3 139.67(12)
Se1 Fe1 Fe2 C3 -102.77(10)
Fe3 Fe1 Fe2 C3 -174.64(9)
Mo2 Fe1 Fe2 C3 -119.28(9)
Mo1 Fe1 Fe2 C3 178.93(9)
C1 Fe1 Fe2 C4 -125.2(3)
C2 Fe1 Fe2 C4 141.4(3)
B2 Fe1 Fe2 C4 56.1(3)
B1 Fe1 Fe2 C4 -52.6(3)
Se1 Fe1 Fe2 C4 65.0(3)
Fe3 Fe1 Fe2 C4 -6.9(3)
Mo2 Fe1 Fe2 C4 48.5(3)
Mo1 Fe1 Fe2 C4 -13.3(3)
C1 Fe1 Fe2 B2 178.69(13)
C2 Fe1 Fe2 B2 85.34(12)
B1 Fe1 Fe2 B2 -108.67(12)
Se1 Fe1 Fe2 B2 8.88(10)
Fe3 Fe1 Fe2 B2 -62.98(9)
Mo2 Fe1 Fe2 B2 -7.62(9)
Mo1 Fe1 Fe2 B2 -69.41(10)
C1 Fe1 Fe2 Fe3 -118.32(8)
C2 Fe1 Fe2 Fe3 148.32(8)
B2 Fe1 Fe2 Fe3 62.98(9)
B1 Fe1 Fe2 Fe3 -45.68(8)
Se1 Fe1 Fe2 Fe3 71.87(3)
Mo2 Fe1 Fe2 Fe3 55.362(12)
Mo1 Fe1 Fe2 Fe3 -6.429(15)
C1 Fe1 Fe3 C7 -1.90(14)
C2 Fe1 Fe3 C7 -136.73(15)
B2 Fe1 Fe3 C7 -144.99(14)
B1 Fe1 Fe3 C7 31.02(14)
Se1 Fe1 Fe3 C7 122.70(10)
Fe2 Fe1 Fe3 C7 -86.05(10)
Mo2 Fe1 Fe3 C7 159.77(10)
Mo1 Fe1 Fe3 C7 88.00(10)
C1 Fe1 Fe3 C6 129.55(14)
C2 Fe1 Fe3 C6 -5.28(16)
B2 Fe1 Fe3 C6 -13.54(15)
B1 Fe1 Fe3 C6 162.47(15)
Se1 Fe1 Fe3 C6 -105.85(11)
Fe2 Fe1 Fe3 C6 45.39(11)
Mo2 Fe1 Fe3 C6 -68.78(11)
Mo1 Fe1 Fe3 C6 -140.55(11)
C1 Fe1 Fe3 B2 143.09(13)
C2 Fe1 Fe3 B2 8.26(15)
B1 Fe1 Fe3 B2 176.01(13)
Se1 Fe1 Fe3 B2 -92.31(9)
Fe2 Fe1 Fe3 B2 58.94(9)
Mo2 Fe1 Fe3 B2 -55.24(9)
Mo1 Fe1 Fe3 B2 -127.01(9)
C1 Fe1 Fe3 B1 -32.92(13)
C2 Fe1 Fe3 B1 -167.75(15)
B2 Fe1 Fe3 B1 -176.01(13)
Se1 Fe1 Fe3 B1 91.68(9)
Fe2 Fe1 Fe3 B1 -117.08(9)
Mo2 Fe1 Fe3 B1 128.75(9)
Mo1 Fe1 Fe3 B1 56.98(9)
C1 Fe1 Fe3 Se2 -125.62(9)
C2 Fe1 Fe3 Se2 99.55(11)
B2 Fe1 Fe3 Se2 91.29(9)
B1 Fe1 Fe3 Se2 -92.70(9)
Se1 Fe1 Fe3 Se2 -1.021(18)
Fe2 Fe1 Fe3 Se2 150.226(17)
Mo2 Fe1 Fe3 Se2 36.053(11)
Mo1 Fe1 Fe3 Se2 -35.720(11)
C1 Fe1 Fe3 Fe2 84.15(9)
C2 Fe1 Fe3 Fe2 -50.68(11)
B2 Fe1 Fe3 Fe2 -58.94(9)
B1 Fe1 Fe3 Fe2 117.08(9)
Se1 Fe1 Fe3 Fe2 -151.246(17)
Mo2 Fe1 Fe3 Fe2 -114.173(13)
Mo1 Fe1 Fe3 Fe2 174.054(14)
C1 Fe1 Fe3 Mo1 -89.90(9)
C2 Fe1 Fe3 Mo1 135.27(11)
B2 Fe1 Fe3 Mo1 127.01(9)
B1 Fe1 Fe3 Mo1 -56.98(9)
Se1 Fe1 Fe3 Mo1 34.700(11)
Fe2 Fe1 Fe3 Mo1 -174.054(14)
Mo2 Fe1 Fe3 Mo1 71.773(9)
C1 Fe1 Fe3 Mo2 -161.67(9)
C2 Fe1 Fe3 Mo2 63.50(11)
B2 Fe1 Fe3 Mo2 55.24(9)
B1 Fe1 Fe3 Mo2 -128.75(9)
Se1 Fe1 Fe3 Mo2 -37.074(11)
Fe2 Fe1 Fe3 Mo2 114.173(13)
Mo1 Fe1 Fe3 Mo2 -71.773(9)
C5 Fe2 Fe3 C7 30.81(12)
C3 Fe2 Fe3 C7 131.8(2)
C4 Fe2 Fe3 C7 -63.74(12)
B2 Fe2 Fe3 C7 -178.28(12)
Fe1 Fe2 Fe3 C7 118.51(8)
C5 Fe2 Fe3 C6 121.95(11)
C3 Fe2 Fe3 C6 -137.1(2)
C4 Fe2 Fe3 C6 27.40(12)
B2 Fe2 Fe3 C6 -87.13(12)
Fe1 Fe2 Fe3 C6 -150.34(8)
C5 Fe2 Fe3 B2 -150.92(13)
C3 Fe2 Fe3 B2 -50.0(2)
C4 Fe2 Fe3 B2 114.53(13)
Fe1 Fe2 Fe3 B2 -63.21(9)
C5 Fe2 Fe3 B1 -41.79(11)
C3 Fe2 Fe3 B1 59.2(2)
C4 Fe2 Fe3 B1 -136.34(12)
B2 Fe2 Fe3 B1 109.13(12)
Fe1 Fe2 Fe3 B1 45.91(7)
C5 Fe2 Fe3 Se2 -159.01(9)
C3 Fe2 Fe3 Se2 -58.1(2)
C4 Fe2 Fe3 Se2 106.44(10)
B2 Fe2 Fe3 Se2 -8.10(10)
Fe1 Fe2 Fe3 Se2 -71.31(3)
C5 Fe2 Fe3 Fe1 -87.71(8)
C3 Fe2 Fe3 Fe1 13.2(2)
C4 Fe2 Fe3 Fe1 177.75(10)
B2 Fe2 Fe3 Fe1 63.21(9)
C5 Fe2 Fe3 Mo1 -81.31(9)
C3 Fe2 Fe3 Mo1 19.6(2)
C4 Fe2 Fe3 Mo1 -175.86(9)
B2 Fe2 Fe3 Mo1 69.61(9)
Fe1 Fe2 Fe3 Mo1 6.399(15)
C5 Fe2 Fe3 Mo2 -142.30(8)
C3 Fe2 Fe3 Mo2 -41.3(2)
C4 Fe2 Fe3 Mo2 123.16(9)
B2 Fe2 Fe3 Mo2 8.62(9)
Fe1 Fe2 Fe3 Mo2 -54.591(12)
B1 Mo1 Fe3 C7 -54.01(13)
C10 Mo1 Fe3 C7 73.03(16)
C11 Mo1 Fe3 C7 47.99(11)
C9 Mo1 Fe3 C7 -42.5(2)
C12 Mo1 Fe3 C7 10.31(11)
C8 Mo1 Fe3 C7 -25.42(12)
Se1 Mo1 Fe3 C7 -151.38(9)
Se2 Mo1 Fe3 C7 105.13(9)
Fe1 Mo1 Fe3 C7 -118.08(9)
Mo2 Mo1 Fe3 C7 170.41(9)
B1 Mo1 Fe3 C6 -163.61(16)
C10 Mo1 Fe3 C6 -36.57(19)
C11 Mo1 Fe3 C6 -61.61(15)
C9 Mo1 Fe3 C6 -152.1(2)
C12 Mo1 Fe3 C6 -99.29(15)
C8 Mo1 Fe3 C6 -135.02(15)
Se1 Mo1 Fe3 C6 99.02(13)
Se2 Mo1 Fe3 C6 -4.47(13)
Fe1 Mo1 Fe3 C6 132.32(13)
Mo2 Mo1 Fe3 C6 60.81(13)
B1 Mo1 Fe3 B2 103.69(12)
C10 Mo1 Fe3 B2 -129.27(16)
C11 Mo1 Fe3 B2 -154.31(11)
C9 Mo1 Fe3 B2 115.2(2)
C12 Mo1 Fe3 B2 168.01(10)
C8 Mo1 Fe3 B2 132.28(11)
Se1 Mo1 Fe3 B2 6.32(8)
Se2 Mo1 Fe3 B2 -97.17(7)
Fe1 Mo1 Fe3 B2 39.61(7)
Mo2 Mo1 Fe3 B2 -31.90(7)
C10 Mo1 Fe3 B1 127.04(17)
C11 Mo1 Fe3 B1 102.00(12)
C9 Mo1 Fe3 B1 11.5(2)
C12 Mo1 Fe3 B1 64.32(12)
C8 Mo1 Fe3 B1 28.59(12)
Se1 Mo1 Fe3 B1 -97.37(10)
Se2 Mo1 Fe3 B1 159.14(10)
Fe1 Mo1 Fe3 B1 -64.07(10)
Mo2 Mo1 Fe3 B1 -135.58(10)
B1 Mo1 Fe3 Se2 -159.14(10)
C10 Mo1 Fe3 Se2 -32.10(14)
C11 Mo1 Fe3 Se2 -57.14(7)
C9 Mo1 Fe3 Se2 -147.62(18)
C12 Mo1 Fe3 Se2 -94.82(7)
C8 Mo1 Fe3 Se2 -130.55(8)
Se1 Mo1 Fe3 Se2 103.487(11)
Fe1 Mo1 Fe3 Se2 136.784(14)
Mo2 Mo1 Fe3 Se2 65.275(9)
B1 Mo1 Fe3 Fe1 64.07(10)
C10 Mo1 Fe3 Fe1 -168.89(14)
C11 Mo1 Fe3 Fe1 166.07(7)
C9 Mo1 Fe3 Fe1 75.59(18)
C12 Mo1 Fe3 Fe1 128.40(7)
C8 Mo1 Fe3 Fe1 92.67(8)
Se1 Mo1 Fe3 Fe1 -33.297(12)
Se2 Mo1 Fe3 Fe1 -136.784(14)
Mo2 Mo1 Fe3 Fe1 -71.509(11)
B1 Mo1 Fe3 Fe2 57.78(10)
C10 Mo1 Fe3 Fe2 -175.18(14)
C11 Mo1 Fe3 Fe2 159.78(7)
C9 Mo1 Fe3 Fe2 69.30(19)
C12 Mo1 Fe3 Fe2 122.10(7)
C8 Mo1 Fe3 Fe2 86.37(8)
Se1 Mo1 Fe3 Fe2 -39.589(19)
Se2 Mo1 Fe3 Fe2 -143.08(2)
Fe1 Mo1 Fe3 Fe2 -6.292(15)
Mo2 Mo1 Fe3 Fe2 -77.801(16)
B1 Mo1 Fe3 Mo2 135.58(10)
C10 Mo1 Fe3 Mo2 -97.38(14)
C11 Mo1 Fe3 Mo2 -122.42(7)
C9 Mo1 Fe3 Mo2 147.10(18)
C12 Mo1 Fe3 Mo2 -160.10(7)
C8 Mo1 Fe3 Mo2 164.18(8)
Se1 Mo1 Fe3 Mo2 38.212(9)
Se2 Mo1 Fe3 Mo2 -65.275(9)
Fe1 Mo1 Fe3 Mo2 71.509(11)
B2 Mo2 Fe3 C7 -166.4(3)
C18 Mo2 Fe3 C7 -173.8(3)
C19 Mo2 Fe3 C7 61.8(3)
C22 Mo2 Fe3 C7 160.7(3)
C21 Mo2 Fe3 C7 122.3(3)
C20 Mo2 Fe3 C7 85.1(3)
Se2 Mo2 Fe3 C7 32.6(3)
Se1 Mo2 Fe3 C7 -69.3(3)
Fe1 Mo2 Fe3 C7 -104.0(3)
Mo1 Mo2 Fe3 C7 -32.0(3)
B2 Mo2 Fe3 C6 77.07(12)
C18 Mo2 Fe3 C6 69.71(17)
C19 Mo2 Fe3 C6 -54.68(19)
C22 Mo2 Fe3 C6 44.18(10)
C21 Mo2 Fe3 C6 5.84(10)
C20 Mo2 Fe3 C6 -31.35(10)
Se2 Mo2 Fe3 C6 -83.87(8)
Se1 Mo2 Fe3 C6 174.21(8)
Fe1 Mo2 Fe3 C6 139.49(8)
Mo1 Mo2 Fe3 C6 -148.49(8)
C18 Mo2 Fe3 B2 -7.36(18)
C19 Mo2 Fe3 B2 -131.75(19)
C22 Mo2 Fe3 B2 -32.89(12)
C21 Mo2 Fe3 B2 -71.23(11)
C20 Mo2 Fe3 B2 -108.42(12)
Se2 Mo2 Fe3 B2 -160.94(10)
Se1 Mo2 Fe3 B2 97.14(10)
Fe1 Mo2 Fe3 B2 62.42(10)
Mo1 Mo2 Fe3 B2 134.44(10)
B2 Mo2 Fe3 B1 -102.13(12)
C18 Mo2 Fe3 B1 -109.49(17)
C19 Mo2 Fe3 B1 126.12(18)
C22 Mo2 Fe3 B1 -135.02(10)
C21 Mo2 Fe3 B1 -173.36(10)
C20 Mo2 Fe3 B1 149.45(10)
Se2 Mo2 Fe3 B1 96.93(8)
Se1 Mo2 Fe3 B1 -4.99(8)
Fe1 Mo2 Fe3 B1 -39.71(8)
Mo1 Mo2 Fe3 B1 32.31(8)
B2 Mo2 Fe3 Se2 160.94(10)
C18 Mo2 Fe3 Se2 153.58(15)
C19 Mo2 Fe3 Se2 29.19(17)
C22 Mo2 Fe3 Se2 128.05(7)
C21 Mo2 Fe3 Se2 89.71(6)
C20 Mo2 Fe3 Se2 52.52(7)
Se1 Mo2 Fe3 Se2 -101.921(11)
Fe1 Mo2 Fe3 Se2 -136.639(14)
Mo1 Mo2 Fe3 Se2 -64.620(9)
B2 Mo2 Fe3 Fe1 -62.42(10)
C18 Mo2 Fe3 Fe1 -69.78(15)
C19 Mo2 Fe3 Fe1 165.83(17)
C22 Mo2 Fe3 Fe1 -95.31(7)
C21 Mo2 Fe3 Fe1 -133.65(6)
C20 Mo2 Fe3 Fe1 -170.84(7)
Se2 Mo2 Fe3 Fe1 136.639(14)
Se1 Mo2 Fe3 Fe1 34.718(11)
Mo1 Mo2 Fe3 Fe1 72.019(11)
B2 Mo2 Fe3 Fe2 -8.93(10)
C18 Mo2 Fe3 Fe2 -16.29(15)
C19 Mo2 Fe3 Fe2 -140.68(17)
C22 Mo2 Fe3 Fe2 -41.82(7)
C21 Mo2 Fe3 Fe2 -80.16(6)
C20 Mo2 Fe3 Fe2 -117.35(7)
Se2 Mo2 Fe3 Fe2 -169.867(15)
Se1 Mo2 Fe3 Fe2 88.211(13)
Fe1 Mo2 Fe3 Fe2 53.493(13)
Mo1 Mo2 Fe3 Fe2 125.512(14)
B2 Mo2 Fe3 Mo1 -134.44(10)
C18 Mo2 Fe3 Mo1 -141.80(15)
C19 Mo2 Fe3 Mo1 93.81(17)
C22 Mo2 Fe3 Mo1 -167.33(7)
C21 Mo2 Fe3 Mo1 154.33(6)
C20 Mo2 Fe3 Mo1 117.14(7)
Se2 Mo2 Fe3 Mo1 64.620(9)
Se1 Mo2 Fe3 Mo1 -37.301(9)
Fe1 Mo2 Fe3 Mo1 -72.019(11)
C1 Fe1 Se1 Mo1 91.74(9)
C2 Fe1 Se1 Mo1 -176.32(8)
B2 Fe1 Se1 Mo1 -92.09(7)
B1 Fe1 Se1 Mo1 16.51(7)
Fe3 Fe1 Se1 Mo1 -38.366(13)
Fe2 Fe1 Se1 Mo1 -98.97(3)
Mo2 Fe1 Se1 Mo1 -79.050(9)
C1 Fe1 Se1 Mo2 170.79(9)
C2 Fe1 Se1 Mo2 -97.27(7)
B2 Fe1 Se1 Mo2 -13.04(7)
B1 Fe1 Se1 Mo2 95.56(7)
Fe3 Fe1 Se1 Mo2 40.684(12)
Fe2 Fe1 Se1 Mo2 -19.92(3)
Mo1 Fe1 Se1 Mo2 79.050(9)
B1 Mo1 Se1 Fe1 -16.61(7)
C10 Mo1 Se1 Fe1 -164.06(6)
C11 Mo1 Se1 Fe1 -169.89(8)
C9 Mo1 Se1 Fe1 -130.14(6)
C12 Mo1 Se1 Fe1 -116.73(11)
C8 Mo1 Se1 Fe1 -104.11(6)
Se2 Mo1 Se1 Fe1 88.154(12)
Fe3 Mo1 Se1 Fe1 32.952(12)
Mo2 Mo1 Se1 Fe1 73.921(10)
B1 Mo1 Se1 Mo2 -90.53(7)
C10 Mo1 Se1 Mo2 122.02(6)
C11 Mo1 Se1 Mo2 116.19(8)
C9 Mo1 Se1 Mo2 155.94(6)
C12 Mo1 Se1 Mo2 169.35(11)
C8 Mo1 Se1 Mo2 -178.03(6)
Se2 Mo1 Se1 Mo2 14.233(10)
Fe1 Mo1 Se1 Mo2 -73.921(10)
Fe3 Mo1 Se1 Mo2 -40.969(10)
B2 Mo2 Se1 Fe1 12.92(7)
C18 Mo2 Se1 Fe1 124.57(6)
C19 Mo2 Se1 Fe1 159.61(6)
C22 Mo2 Se1 Fe1 101.71(6)
C21 Mo2 Se1 Fe1 125.46(11)
C20 Mo2 Se1 Fe1 171.32(7)
Se2 Mo2 Se1 Fe1 -88.784(12)
Fe3 Mo2 Se1 Fe1 -34.419(12)
Mo1 Mo2 Se1 Fe1 -74.864(10)
B2 Mo2 Se1 Mo1 87.78(7)
C18 Mo2 Se1 Mo1 -160.56(6)
C19 Mo2 Se1 Mo1 -125.53(6)
C22 Mo2 Se1 Mo1 176.57(6)
C21 Mo2 Se1 Mo1 -159.68(11)
C20 Mo2 Se1 Mo1 -113.82(7)
Se2 Mo2 Se1 Mo1 -13.919(10)
Fe1 Mo2 Se1 Mo1 74.864(10)
Fe3 Mo2 Se1 Mo1 40.445(10)
C7 Fe3 Se2 Mo1 -91.09(8)
C6 Fe3 Se2 Mo1 177.34(7)
B2 Fe3 Se2 Mo1 92.87(7)
B1 Fe3 Se2 Mo1 -15.84(7)
Fe1 Fe3 Se2 Mo1 39.402(12)
Fe2 Fe3 Se2 Mo1 99.11(3)
Mo2 Fe3 Se2 Mo1 78.793(8)
C7 Fe3 Se2 Mo2 -169.88(8)
C6 Fe3 Se2 Mo2 98.55(7)
B2 Fe3 Se2 Mo2 14.08(7)
B1 Fe3 Se2 Mo2 -94.64(7)
Fe1 Fe3 Se2 Mo2 -39.391(12)
Fe2 Fe3 Se2 Mo2 20.32(3)
Mo1 Fe3 Se2 Mo2 -78.793(8)
B1 Mo1 Se2 Fe3 15.84(7)
C10 Mo1 Se2 Fe3 166.91(6)
C11 Mo1 Se2 Fe3 135.33(6)
C9 Mo1 Se2 Fe3 165.19(9)
C12 Mo1 Se2 Fe3 105.59(6)
C8 Mo1 Se2 Fe3 109.22(9)
Se1 Mo1 Se2 Fe3 -89.069(12)
Fe1 Mo1 Se2 Fe3 -33.874(11)
Mo2 Mo1 Se2 Fe3 -74.802(10)
B1 Mo1 Se2 Mo2 90.65(7)
C10 Mo1 Se2 Mo2 -118.28(6)
C11 Mo1 Se2 Mo2 -149.87(6)
C9 Mo1 Se2 Mo2 -120.01(9)
C12 Mo1 Se2 Mo2 -179.61(6)
C8 Mo1 Se2 Mo2 -175.98(9)
Se1 Mo1 Se2 Mo2 -14.267(10)
Fe1 Mo1 Se2 Mo2 40.928(10)
Fe3 Mo1 Se2 Mo2 74.802(10)
B2 Mo2 Se2 Fe3 -13.96(7)
C18 Mo2 Se2 Fe3 -163.44(10)
C19 Mo2 Se2 Fe3 -170.46(6)
C22 Mo2 Se2 Fe3 -105.66(9)
C21 Mo2 Se2 Fe3 -109.53(6)
C20 Mo2 Se2 Fe3 -141.53(6)
Se1 Mo2 Se2 Fe3 88.580(12)
Fe1 Mo2 Se2 Fe3 33.824(11)
Mo1 Mo2 Se2 Fe3 74.700(11)
B2 Mo2 Se2 Mo1 -88.66(7)
C18 Mo2 Se2 Mo1 121.86(10)
C19 Mo2 Se2 Mo1 114.84(6)
C22 Mo2 Se2 Mo1 179.64(9)
C21 Mo2 Se2 Mo1 175.77(6)
C20 Mo2 Se2 Mo1 143.77(6)
Se1 Mo2 Se2 Mo1 13.881(10)
Fe1 Mo2 Se2 Mo1 -40.876(10)
Fe3 Mo2 Se2 Mo1 -74.700(11)
C10 Mo1 B1 Fe3 -147.76(11)
C11 Mo1 B1 Fe3 -110.08(9)
C9 Mo1 B1 Fe3 -176.16(7)
C12 Mo1 B1 Fe3 -123.13(9)
C8 Mo1 B1 Fe3 -157.83(9)
Se1 Mo1 B1 Fe3 91.56(7)
Se2 Mo1 B1 Fe3 -17.13(8)
Fe1 Mo1 B1 Fe3 73.63(8)
Mo2 Mo1 B1 Fe3 37.12(7)
C10 Mo1 B1 Fe1 138.61(12)
C11 Mo1 B1 Fe1 176.28(7)
C9 Mo1 B1 Fe1 110.20(8)
C12 Mo1 B1 Fe1 163.24(9)
C8 Mo1 B1 Fe1 128.54(9)
Se1 Mo1 B1 Fe1 17.93(7)
Se2 Mo1 B1 Fe1 -90.76(6)
Fe3 Mo1 B1 Fe1 -73.63(8)
Mo2 Mo1 B1 Fe1 -36.51(7)
C7 Fe3 B1 Mo1 123.78(12)
C6 Fe3 B1 Mo1 143.5(3)
B2 Fe3 B1 Mo1 -87.35(10)
Se2 Fe3 B1 Mo1 17.33(8)
Fe1 Fe3 B1 Mo1 -84.08(8)
Fe2 Fe3 B1 Mo1 -135.45(6)
Mo2 Fe3 B1 Mo1 -39.29(8)
C7 Fe3 B1 Fe1 -152.14(12)
C6 Fe3 B1 Fe1 -132.4(4)
B2 Fe3 B1 Fe1 -3.27(11)
Se2 Fe3 B1 Fe1 101.41(6)
Fe2 Fe3 B1 Fe1 -51.37(6)
Mo1 Fe3 B1 Fe1 84.08(8)
Mo2 Fe3 B1 Fe1 44.79(7)
C1 Fe1 B1 Mo1 -125.46(11)
C2 Fe1 B1 Mo1 -132.0(4)
B2 Fe1 B1 Mo1 87.69(10)
Se1 Fe1 B1 Mo1 -18.02(8)
Fe3 Fe1 B1 Mo1 84.43(8)
Fe2 Fe1 B1 Mo1 135.98(6)
Mo2 Fe1 B1 Mo1 39.08(7)
C1 Fe1 B1 Fe3 150.12(11)
C2 Fe1 B1 Fe3 143.5(4)
B2 Fe1 B1 Fe3 3.27(11)
Se1 Fe1 B1 Fe3 -102.45(5)
Fe2 Fe1 B1 Fe3 51.55(6)
Mo2 Fe1 B1 Fe3 -45.35(7)
Mo1 Fe1 B1 Fe3 -84.43(8)
C5 Fe2 B2 Fe3 38.94(16)
C3 Fe2 B2 Fe3 160.50(10)
C4 Fe2 B2 Fe3 -85.67(13)
Fe1 Fe2 B2 Fe3 76.96(7)
C5 Fe2 B2 Fe1 -38.02(16)
C3 Fe2 B2 Fe1 83.55(11)
C4 Fe2 B2 Fe1 -162.63(11)
Fe3 Fe2 B2 Fe1 -76.96(7)
C5 Fe2 B2 Mo2 -2.5(5)
C3 Fe2 B2 Mo2 119.0(5)
C4 Fe2 B2 Mo2 -127.1(4)
Fe1 Fe2 B2 Mo2 35.5(4)
Fe3 Fe2 B2 Mo2 -41.5(4)
C7 Fe3 B2 Fe2 3.4(2)
C6 Fe3 B2 Fe2 88.40(10)
B1 Fe3 B2 Fe2 -78.89(10)
Se2 Fe3 B2 Fe2 175.86(5)
Fe1 Fe3 B2 Fe2 -82.23(8)
Mo1 Fe3 B2 Fe2 -128.26(6)
Mo2 Fe3 B2 Fe2 -168.24(12)
C7 Fe3 B2 Fe1 85.6(2)
C6 Fe3 B2 Fe1 170.63(10)
B1 Fe3 B2 Fe1 3.34(11)
Se2 Fe3 B2 Fe1 -101.92(6)
Fe2 Fe3 B2 Fe1 82.23(8)
Mo1 Fe3 B2 Fe1 -46.03(7)
Mo2 Fe3 B2 Fe1 -86.02(8)
C7 Fe3 B2 Mo2 171.65(17)
C6 Fe3 B2 Mo2 -103.36(10)
B1 Fe3 B2 Mo2 89.36(10)
Se2 Fe3 B2 Mo2 -15.90(8)
Fe1 Fe3 B2 Mo2 86.02(8)
Fe2 Fe3 B2 Mo2 168.24(12)
Mo1 Fe3 B2 Mo2 39.99(7)
C1 Fe1 B2 Fe2 -2.5(2)
C2 Fe1 B2 Fe2 -91.83(10)
B1 Fe1 B2 Fe2 79.23(10)
Se1 Fe1 B2 Fe2 -175.61(5)
Fe3 Fe1 B2 Fe2 82.55(8)
Mo2 Fe1 B2 Fe2 169.70(13)
Mo1 Fe1 B2 Fe2 128.63(6)
C1 Fe1 B2 Fe3 -85.0(2)
C2 Fe1 B2 Fe3 -174.39(10)
B1 Fe1 B2 Fe3 -3.32(11)
Se1 Fe1 B2 Fe3 101.84(6)
Fe2 Fe1 B2 Fe3 -82.55(8)
Mo2 Fe1 B2 Fe3 87.15(8)
Mo1 Fe1 B2 Fe3 46.08(7)
C1 Fe1 B2 Mo2 -172.15(16)
C2 Fe1 B2 Mo2 98.47(10)
B1 Fe1 B2 Mo2 -90.47(10)
Se1 Fe1 B2 Mo2 14.69(8)
Fe3 Fe1 B2 Mo2 -87.15(8)
Fe2 Fe1 B2 Mo2 -169.70(13)
Mo1 Fe1 B2 Mo2 -41.07(7)
C18 Mo2 B2 Fe2 -142.0(4)
C19 Mo2 B2 Fe2 -162.7(4)
C22 Mo2 B2 Fe2 -165.3(5)
C21 Mo2 B2 Fe2 160.5(5)
C20 Mo2 B2 Fe2 151.8(4)
Se2 Mo2 B2 Fe2 56.4(5)
Se1 Mo2 B2 Fe2 -49.3(5)
Fe1 Mo2 B2 Fe2 -35.0(4)
Fe3 Mo2 B2 Fe2 40.9(4)
Mo1 Mo2 B2 Fe2 3.4(5)
C18 Mo2 B2 Fe3 177.08(7)
C19 Mo2 B2 Fe3 156.36(11)
C22 Mo2 B2 Fe3 153.78(9)
C21 Mo2 B2 Fe3 119.60(8)
C20 Mo2 B2 Fe3 110.91(10)
Se2 Mo2 B2 Fe3 15.47(8)
Se1 Mo2 B2 Fe3 -90.20(7)
Fe1 Mo2 B2 Fe3 -75.93(8)
Mo1 Mo2 B2 Fe3 -37.48(7)
C18 Mo2 B2 Fe1 -106.99(9)
C19 Mo2 B2 Fe1 -127.71(12)
C22 Mo2 B2 Fe1 -130.29(9)
C21 Mo2 B2 Fe1 -164.47(8)
C20 Mo2 B2 Fe1 -173.16(7)
Se2 Mo2 B2 Fe1 91.40(7)
Se1 Mo2 B2 Fe1 -14.27(8)
Fe3 Mo2 B2 Fe1 75.93(8)
Mo1 Mo2 B2 Fe1 38.44(7)
C2 Fe1 C1 O1 22(4)
B2 Fe1 C1 O1 -65(4)
B1 Fe1 C1 O1 -156(4)
Se1 Fe1 C1 O1 108(4)
Fe3 Fe1 C1 O1 -129(4)
Fe2 Fe1 C1 O1 -67(4)
Mo2 Fe1 C1 O1 136(4)
Mo1 Fe1 C1 O1 165(4)
C1 Fe1 C2 O2 134(23)
B2 Fe1 C2 O2 -78(23)
B1 Fe1 C2 O2 140(23)
Se1 Fe1 C2 O2 24(23)
Fe3 Fe1 C2 O2 -85(23)
Fe2 Fe1 C2 O2 -128(23)
Mo2 Fe1 C2 O2 -31(23)
Mo1 Fe1 C2 O2 20(23)
C5 Fe2 C3 O3 132(17)
C4 Fe2 C3 O3 -131(17)
B2 Fe2 C3 O3 -6(17)
Fe1 Fe2 C3 O3 45(17)
Fe3 Fe2 C3 O3 33(17)
C5 Fe2 C4 O4 67(15)
C3 Fe2 C4 O4 -31(15)
B2 Fe2 C4 O4 -153(15)
Fe1 Fe2 C4 O4 161(15)
Fe3 Fe2 C4 O4 155(15)
C3 Fe2 C5 O5 55(3)
C4 Fe2 C5 O5 -45(3)
B2 Fe2 C5 O5 -178(3)
Fe1 Fe2 C5 O5 154(3)
Fe3 Fe2 C5 O5 -149(3)
C7 Fe3 C6 O6 8(13)
B2 Fe3 C6 O6 -142(13)
B1 Fe3 C6 O6 -11(13)
Se2 Fe3 C6 O6 117(13)
Fe1 Fe3 C6 O6 -132(13)
Fe2 Fe3 C6 O6 -93(13)
Mo1 Fe3 C6 O6 121(13)
Mo2 Fe3 C6 O6 172(100)
C6 Fe3 C7 O7 0(4)
B2 Fe3 C7 O7 83(4)
B1 Fe3 C7 O7 174(100)
Se2 Fe3 C7 O7 -89(4)
Fe1 Fe3 C7 O7 149(4)
Fe2 Fe3 C7 O7 86(4)
Mo1 Fe3 C7 O7 -146(4)
Mo2 Fe3 C7 O7 -117(4)
B1 Mo1 C8 C9 -149.64(15)
C10 Mo1 C8 C9 37.61(13)
C11 Mo1 C8 C9 79.71(15)
C12 Mo1 C8 C9 117.0(2)
Se1 Mo1 C8 C9 -50.20(14)
Se2 Mo1 C8 C9 110.88(14)
Fe1 Mo1 C8 C9 -109.53(13)
Fe3 Mo1 C8 C9 -170.91(11)
Mo2 Mo1 C8 C9 -56.4(3)
B1 Mo1 C8 C12 93.35(15)
C10 Mo1 C8 C12 -79.40(15)
C11 Mo1 C8 C12 -37.30(14)
C9 Mo1 C8 C12 -117.0(2)
Se1 Mo1 C8 C12 -167.21(12)
Se2 Mo1 C8 C12 -6.13(19)
Fe1 Mo1 C8 C12 133.46(13)
Fe3 Mo1 C8 C12 72.08(15)
Mo2 Mo1 C8 C12 -173.41(17)
B1 Mo1 C8 C13 -29.0(2)
C10 Mo1 C8 C13 158.3(3)
C11 Mo1 C8 C13 -159.6(3)
C9 Mo1 C8 C13 120.7(3)
C12 Mo1 C8 C13 -122.3(3)
Se1 Mo1 C8 C13 70.5(2)
Se2 Mo1 C8 C13 -128.4(2)
Fe1 Mo1 C8 C13 11.1(3)
Fe3 Mo1 C8 C13 -50.2(3)
Mo2 Mo1 C8 C13 64.3(4)
C12 C8 C9 C10 1.1(2)
C13 C8 C9 C10 172.8(2)
Mo1 C8 C9 C10 -62.49(15)
C12 C8 C9 C14 -170.1(2)
C13 C8 C9 C14 1.6(4)
Mo1 C8 C9 C14 126.3(2)
C12 C8 C9 Mo1 63.58(16)
C13 C8 C9 Mo1 -124.7(2)
B1 Mo1 C9 C8 33.22(17)
C10 Mo1 C9 C8 -116.5(2)
C11 Mo1 C9 C8 -78.06(15)
C12 Mo1 C9 C8 -36.66(14)
Se1 Mo1 C9 C8 134.27(13)
Se2 Mo1 C9 C8 -113.67(13)
Fe1 Mo1 C9 C8 88.29(14)
Fe3 Mo1 C9 C8 23.8(3)
Mo2 Mo1 C9 C8 162.26(11)
B1 Mo1 C9 C10 149.76(14)
C11 Mo1 C9 C10 38.48(14)
C12 Mo1 C9 C10 79.88(15)
C8 Mo1 C9 C10 116.5(2)
Se1 Mo1 C9 C10 -109.19(13)
Se2 Mo1 C9 C10 2.87(18)
Fe1 Mo1 C9 C10 -155.17(11)
Fe3 Mo1 C9 C10 140.32(16)
Mo2 Mo1 C9 C10 -81.20(14)
B1 Mo1 C9 C14 -90.0(2)
C10 Mo1 C9 C14 120.2(3)
C11 Mo1 C9 C14 158.7(3)
C12 Mo1 C9 C14 -159.9(3)
C8 Mo1 C9 C14 -123.2(3)
Se1 Mo1 C9 C14 11.0(2)
Se2 Mo1 C9 C14 123.1(2)
Fe1 Mo1 C9 C14 -34.9(2)
Fe3 Mo1 C9 C14 -99.5(3)
Mo2 Mo1 C9 C14 39.0(3)
C8 C9 C10 C11 -1.9(2)
C14 C9 C10 C11 169.3(2)
Mo1 C9 C10 C11 -66.64(15)
C8 C9 C10 C15 -178.2(2)
C14 C9 C10 C15 -6.9(3)
Mo1 C9 C10 C15 117.1(2)
C8 C9 C10 Mo1 64.70(15)
C14 C9 C10 Mo1 -124.0(2)
B1 Mo1 C10 C11 65.9(2)
C9 Mo1 C10 C11 114.3(2)
C12 Mo1 C10 C11 36.84(14)
C8 Mo1 C10 C11 77.62(15)
Se1 Mo1 C10 C11 -172.85(13)
Se2 Mo1 C10 C11 -63.83(14)
Fe1 Mo1 C10 C11 160.69(11)
Fe3 Mo1 C10 C11 -37.4(2)
Mo2 Mo1 C10 C11 -119.77(13)
B1 Mo1 C10 C9 -48.4(2)
C11 Mo1 C10 C9 -114.3(2)
C12 Mo1 C10 C9 -77.43(15)
C8 Mo1 C10 C9 -36.65(13)
Se1 Mo1 C10 C9 72.88(13)
Se2 Mo1 C10 C9 -178.09(12)
Fe1 Mo1 C10 C9 46.42(19)
Fe3 Mo1 C10 C9 -151.64(12)
Mo2 Mo1 C10 C9 125.97(12)
B1 Mo1 C10 C15 -170.27(19)
C11 Mo1 C10 C15 123.8(3)
C9 Mo1 C10 C15 -121.9(3)
C12 Mo1 C10 C15 160.7(2)
C8 Mo1 C10 C15 -158.6(2)
Se1 Mo1 C10 C15 -49.0(2)
Se2 Mo1 C10 C15 60.0(2)
Fe1 Mo1 C10 C15 -75.5(2)
Fe3 Mo1 C10 C15 86.5(2)
Mo2 Mo1 C10 C15 4.1(2)
C9 C10 C11 C12 2.0(2)
C15 C10 C11 C12 178.2(2)
Mo1 C10 C11 C12 -64.68(16)
C9 C10 C11 C16 -170.4(2)
C15 C10 C11 C16 5.8(4)
Mo1 C10 C11 C16 122.9(2)
C9 C10 C11 Mo1 66.72(15)
C15 C10 C11 Mo1 -117.1(2)
B1 Mo1 C11 C12 -23.10(18)
C10 Mo1 C11 C12 116.5(2)
C9 Mo1 C11 C12 78.02(15)
C8 Mo1 C11 C12 36.92(14)
Se1 Mo1 C11 C12 126.44(13)
Se2 Mo1 C11 C12 -124.00(14)
Fe1 Mo1 C11 C12 -9.2(4)
Fe3 Mo1 C11 C12 -80.90(14)
Mo2 Mo1 C11 C12 -156.89(11)
B1 Mo1 C11 C10 -139.64(14)
C9 Mo1 C11 C10 -38.52(13)
C12 Mo1 C11 C10 -116.5(2)
C8 Mo1 C11 C10 -79.61(15)
Se1 Mo1 C11 C10 9.91(17)
Se2 Mo1 C11 C10 119.46(13)
Fe1 Mo1 C11 C10 -125.8(3)
Fe3 Mo1 C11 C10 162.56(11)
Mo2 Mo1 C11 C10 86.57(14)
B1 Mo1 C11 C16 101.9(2)
C10 Mo1 C11 C16 -118.5(3)
C9 Mo1 C11 C16 -157.0(3)
C12 Mo1 C11 C16 125.0(3)
C8 Mo1 C11 C16 161.9(3)
Se1 Mo1 C11 C16 -108.6(2)
Se2 Mo1 C11 C16 1.0(2)
Fe1 Mo1 C11 C16 115.8(3)
Fe3 Mo1 C11 C16 44.1(3)
Mo2 Mo1 C11 C16 -31.9(3)
C9 C8 C12 C11 0.2(3)
C13 C8 C12 C11 -171.5(2)
Mo1 C8 C12 C11 62.98(16)
C9 C8 C12 C17 174.1(2)
C13 C8 C12 C17 2.4(4)
Mo1 C8 C12 C17 -123.1(2)
C9 C8 C12 Mo1 -62.81(15)
C13 C8 C12 Mo1 125.5(2)
C10 C11 C12 C8 -1.4(3)
C16 C11 C12 C8 170.8(2)
Mo1 C11 C12 C8 -63.98(16)
C10 C11 C12 C17 -175.1(2)
C16 C11 C12 C17 -3.0(4)
Mo1 C11 C12 C17 122.3(2)
C10 C11 C12 Mo1 62.61(15)
C16 C11 C12 Mo1 -125.3(2)
B1 Mo1 C12 C8 -83.66(15)
C10 Mo1 C12 C8 78.85(15)
C11 Mo1 C12 C8 116.3(2)
C9 Mo1 C12 C8 36.76(13)
Se1 Mo1 C12 C8 20.9(2)
Se2 Mo1 C12 C8 175.98(12)
Fe1 Mo1 C12 C8 -66.24(16)
Fe3 Mo1 C12 C8 -126.50(13)
Mo2 Mo1 C12 C8 175.06(13)
B1 Mo1 C12 C11 159.99(15)
C10 Mo1 C12 C11 -37.49(14)
C9 Mo1 C12 C11 -79.59(15)
C8 Mo1 C12 C11 -116.3(2)
Se1 Mo1 C12 C11 -95.42(17)
Se2 Mo1 C12 C11 59.63(14)
Fe1 Mo1 C12 C11 177.42(11)
Fe3 Mo1 C12 C11 117.15(13)
Mo2 Mo1 C12 C11 58.7(2)
B1 Mo1 C12 C17 37.5(3)
C10 Mo1 C12 C17 -160.0(3)
C11 Mo1 C12 C17 -122.5(3)
C9 Mo1 C12 C17 157.9(3)
C8 Mo1 C12 C17 121.2(3)
Se1 Mo1 C12 C17 142.1(2)
Se2 Mo1 C12 C17 -62.9(3)
Fe1 Mo1 C12 C17 54.9(3)
Fe3 Mo1 C12 C17 -5.3(3)
Mo2 Mo1 C12 C17 -63.8(3)
B2 Mo2 C18 C22 -42.87(16)
C19 Mo2 C18 C22 115.91(19)
C21 Mo2 C18 C22 37.47(13)
C20 Mo2 C18 C22 78.57(14)
Se2 Mo2 C18 C22 104.49(14)
Se1 Mo2 C18 C22 -143.09(13)
Fe1 Mo2 C18 C22 -94.76(13)
Fe3 Mo2 C18 C22 -37.1(2)
Mo1 Mo2 C18 C22 -166.08(10)
B2 Mo2 C18 C19 -158.77(13)
C22 Mo2 C18 C19 -115.91(19)
C21 Mo2 C18 C19 -78.43(14)
C20 Mo2 C18 C19 -37.34(12)
Se2 Mo2 C18 C19 -11.42(18)
Se1 Mo2 C18 C19 101.01(12)
Fe1 Mo2 C18 C19 149.34(11)
Fe3 Mo2 C18 C19 -153.01(13)
Mo1 Mo2 C18 C19 78.01(14)
B2 Mo2 C18 C23 80.1(2)
C19 Mo2 C18 C23 -121.1(3)
C22 Mo2 C18 C23 123.0(3)
C21 Mo2 C18 C23 160.5(3)
C20 Mo2 C18 C23 -158.4(3)
Se2 Mo2 C18 C23 -132.5(2)
Se1 Mo2 C18 C23 -20.1(2)
Fe1 Mo2 C18 C23 28.2(2)
Fe3 Mo2 C18 C23 85.9(3)
Mo1 Mo2 C18 C23 -43.1(3)
C22 C18 C19 C20 0.9(2)
C23 C18 C19 C20 -170.8(2)
Mo2 C18 C19 C20 65.81(15)
C22 C18 C19 C24 173.7(2)
C23 C18 C19 C24 2.0(4)
Mo2 C18 C19 C24 -121.4(2)
C22 C18 C19 Mo2 -64.93(15)
C23 C18 C19 Mo2 123.4(2)
B2 Mo2 C19 C20 -81.2(2)
C18 Mo2 C19 C20 -115.62(18)
C22 Mo2 C19 C20 -78.20(14)
C21 Mo2 C19 C20 -36.70(13)
Se2 Mo2 C19 C20 57.41(13)
Se1 Mo2 C19 C20 164.02(12)
Fe1 Mo2 C19 C20 -167.01(10)
Fe3 Mo2 C19 C20 32.7(2)
Mo1 Mo2 C19 C20 114.99(12)
B2 Mo2 C19 C18 34.4(2)
C22 Mo2 C19 C18 37.42(13)
C21 Mo2 C19 C18 78.92(14)
C20 Mo2 C19 C18 115.62(18)
Se2 Mo2 C19 C18 173.03(11)
Se1 Mo2 C19 C18 -80.36(12)
Fe1 Mo2 C19 C18 -51.40(16)
Fe3 Mo2 C19 C18 148.35(14)
Mo1 Mo2 C19 C18 -129.39(11)
B2 Mo2 C19 C24 155.7(2)
C18 Mo2 C19 C24 121.3(3)
C22 Mo2 C19 C24 158.7(2)
C21 Mo2 C19 C24 -159.8(2)
C20 Mo2 C19 C24 -123.1(3)
Se2 Mo2 C19 C24 -65.7(2)
Se1 Mo2 C19 C24 40.9(2)
Fe1 Mo2 C19 C24 69.9(2)
Fe3 Mo2 C19 C24 -90.4(3)
Mo1 Mo2 C19 C24 -8.1(2)
C18 C19 C20 C21 -1.3(2)
C24 C19 C20 C21 -174.1(2)
Mo2 C19 C20 C21 63.24(15)
C18 C19 C20 C25 172.7(2)
C24 C19 C20 C25 -0.1(4)
Mo2 C19 C20 C25 -122.8(2)
C18 C19 C20 Mo2 -64.54(15)
C24 C19 C20 Mo2 122.7(2)
B2 Mo2 C20 C19 132.30(14)
C18 Mo2 C20 C19 37.96(13)
C22 Mo2 C20 C19 79.69(14)
C21 Mo2 C20 C19 116.99(19)
Se2 Mo2 C20 C19 -127.40(12)
Se1 Mo2 C20 C19 -20.60(15)
Fe1 Mo2 C20 C19 90.4(4)
Fe3 Mo2 C20 C19 -167.23(10)
Mo1 Mo2 C20 C19 -90.06(13)
B2 Mo2 C20 C21 15.31(18)
C18 Mo2 C20 C21 -79.03(14)
C19 Mo2 C20 C21 -116.99(19)
C22 Mo2 C20 C21 -37.30(13)
Se2 Mo2 C20 C21 115.61(13)
Se1 Mo2 C20 C21 -137.59(11)
Fe1 Mo2 C20 C21 -26.6(5)
Fe3 Mo2 C20 C21 75.78(14)
Mo1 Mo2 C20 C21 152.95(11)
B2 Mo2 C20 C25 -107.2(2)
C18 Mo2 C20 C25 158.4(2)
C19 Mo2 C20 C25 120.5(3)
C22 Mo2 C20 C25 -159.9(2)
C21 Mo2 C20 C25 -122.5(3)
Se2 Mo2 C20 C25 -6.9(2)
Se1 Mo2 C20 C25 99.9(2)
Fe1 Mo2 C20 C25 -149.1(3)
Fe3 Mo2 C20 C25 -46.8(2)
Mo1 Mo2 C20 C25 30.4(2)
C19 C20 C21 C22 1.2(2)
C25 C20 C21 C22 -172.7(2)
Mo2 C20 C21 C22 63.56(15)
C19 C20 C21 C26 174.7(2)
C25 C20 C21 C26 0.8(4)
Mo2 C20 C21 C26 -123.0(2)
C19 C20 C21 Mo2 -62.33(15)
C25 C20 C21 Mo2 123.7(2)
B2 Mo2 C21 C20 -167.85(14)
C18 Mo2 C21 C20 78.88(14)
C19 Mo2 C21 C20 36.88(13)
C22 Mo2 C21 C20 116.48(19)
Se2 Mo2 C21 C20 -67.96(13)
Se1 Mo2 C21 C20 77.84(17)
Fe1 Mo2 C21 C20 174.95(10)
Fe3 Mo2 C21 C20 -124.03(12)
Mo1 Mo2 C21 C20 -59.7(2)
B2 Mo2 C21 C22 75.67(15)
C18 Mo2 C21 C22 -37.60(13)
C19 Mo2 C21 C22 -79.60(14)
C20 Mo2 C21 C22 -116.48(19)
Se2 Mo2 C21 C22 175.56(12)
Se1 Mo2 C21 C22 -38.64(19)
Fe1 Mo2 C21 C22 58.47(16)
Fe3 Mo2 C21 C22 119.49(12)
Mo1 Mo2 C21 C22 -176.18(11)
B2 Mo2 C21 C26 -45.2(2)
C18 Mo2 C21 C26 -158.4(2)
C19 Mo2 C21 C26 159.6(2)
C22 Mo2 C21 C26 -120.8(3)
C20 Mo2 C21 C26 122.7(3)
Se2 Mo2 C21 C26 54.7(2)
Se1 Mo2 C21 C26 -159.47(16)
Fe1 Mo2 C21 C26 -62.4(2)
Fe3 Mo2 C21 C26 -1.3(2)
Mo1 Mo2 C21 C26 63.0(3)
C19 C18 C22 C21 -0.1(2)
C23 C18 C22 C21 171.5(2)
Mo2 C18 C22 C21 -64.46(15)
C19 C18 C22 C27 -172.6(2)
C23 C18 C22 C27 -1.0(4)
Mo2 C18 C22 C27 123.1(2)
C19 C18 C22 Mo2 64.34(15)
C23 C18 C22 Mo2 -124.1(2)
C20 C21 C22 C18 -0.7(2)
C26 C21 C22 C18 -174.2(2)
Mo2 C21 C22 C18 63.50(15)
C20 C21 C22 C27 171.6(2)
C26 C21 C22 C27 -2.0(4)
Mo2 C21 C22 C27 -124.2(2)
C20 C21 C22 Mo2 -64.19(15)
C26 C21 C22 Mo2 122.3(2)
B2 Mo2 C22 C18 140.52(15)
C19 Mo2 C22 C18 -37.69(13)
C21 Mo2 C22 C18 -115.83(19)
C20 Mo2 C22 C18 -78.93(14)
Se2 Mo2 C22 C18 -122.35(12)
Se1 Mo2 C22 C18 42.16(14)
Fe1 Mo2 C22 C18 102.60(13)
Fe3 Mo2 C22 C18 163.99(11)
Mo1 Mo2 C22 C18 56.2(4)
B2 Mo2 C22 C21 -103.65(14)
C18 Mo2 C22 C21 115.83(19)
C19 Mo2 C22 C21 78.14(14)
C20 Mo2 C22 C21 36.89(13)
Se2 Mo2 C22 C21 -6.52(17)
Se1 Mo2 C22 C21 157.98(11)
Fe1 Mo2 C22 C21 -141.57(11)
Fe3 Mo2 C22 C21 -80.18(14)
Mo1 Mo2 C22 C21 172.0(2)
B2 Mo2 C22 C27 20.1(2)
C18 Mo2 C22 C27 -120.4(3)
C19 Mo2 C22 C27 -158.1(3)
C21 Mo2 C22 C27 123.7(3)
C20 Mo2 C22 C27 160.6(3)
Se2 Mo2 C22 C27 117.2(2)
Se1 Mo2 C22 C27 -78.3(2)
Fe1 Mo2 C22 C27 -17.8(2)
Fe3 Mo2 C22 C27 43.6(2)
Mo1 Mo2 C22 C27 -64.2(4)
